data_1573134
loop_
_publ_author_name
'Wu, Weikang'
'Rajeshkumar, Thayalan'
'Zhu, Shan'
'Chai, Fuxiang'
'Hong, Dongjing'
'Huang, Zeming'
'Yuan, Qingbing'
'Maron, Laurent'
'Wang, Shaowu'

_publ_section_title
;
 Rare-earth metal complexes bearing electrophilic and nucleophilic carbon
 centres and their unique reactivity patterns towards pyridine
 derivatives.
;
_journal_issue 48
_journal_name_full 'Chemical science'
_journal_page_first 20315
_journal_page_last 20327
_journal_paper_doi 10.1039/d4sc04197f
_journal_volume 15
_journal_year 2024
_chemical_formula_moiety 'C60 H87 Gd N6 O Si, 0.5(C6 H14)'
_chemical_formula_sum 'C63 H94 Gd N6 O Si'
_chemical_formula_weight 1136.78
_space_group_crystal_system triclinic
_space_group_IT_number 2
_space_group_name_Hall '-P 1'
_space_group_name_H-M_alt 'P -1'
_atom_sites_solution_hydrogens mixed
_atom_sites_solution_primary iterative
_audit_creation_date 2024-04-16
_audit_creation_method
;
Olex2 1.5
(compiled 2023.08.24 svn.re1ec1418 for OlexSys, GUI svn.r6817)
;
_audit_update_record
;
2024-05-29 deposited with the CCDC.	2024-11-12 downloaded from the CCDC.
;
_cell_angle_alpha 102.815(2)
_cell_angle_beta 94.392(2)
_cell_angle_gamma 94.981(2)
_cell_formula_units_Z 2
_cell_length_a 10.6574(12)
_cell_length_b 12.7730(14)
_cell_length_c 23.381(3)
_cell_measurement_reflns_used 7237
_cell_measurement_temperature 300
_cell_measurement_theta_max 22.45
_cell_measurement_theta_min 2.21
_cell_volume 3076.7(6)
_computing_molecular_graphics 'Olex2 1.5 (Dolomanov et al., 2009)'
_computing_publication_material 'Olex2 1.5 (Dolomanov et al., 2009)'
_computing_structure_refinement 'SHELXL 2018/3 (Sheldrick, 2015)'
_computing_structure_solution 'olex2.solve 1.5 (Bourhis et al., 2015)'
_diffrn_ambient_temperature 300
_diffrn_measured_fraction_theta_full 0.990
_diffrn_measured_fraction_theta_max 0.978
_diffrn_measurement_device_type 'Bruker APEX-II CCD'
_diffrn_measurement_method '\f and \w scans'
_diffrn_radiation_type MoK\a
_diffrn_radiation_wavelength 0.71073
_diffrn_reflns_av_R_equivalents 0.0515
_diffrn_reflns_av_unetI/netI 0.0992
_diffrn_reflns_Laue_measured_fraction_full 0.990
_diffrn_reflns_Laue_measured_fraction_max 0.978
_diffrn_reflns_limit_h_max 13
_diffrn_reflns_limit_h_min -13
_diffrn_reflns_limit_k_max 16
_diffrn_reflns_limit_k_min -15
_diffrn_reflns_limit_l_max 30
_diffrn_reflns_limit_l_min -30
_diffrn_reflns_number 27147
_diffrn_reflns_point_group_measured_fraction_full 0.990
_diffrn_reflns_point_group_measured_fraction_max 0.978
_diffrn_reflns_theta_full 25.242
_diffrn_reflns_theta_max 27.611
_diffrn_reflns_theta_min 1.644
_diffrn_standards_number 0
_exptl_absorpt_coefficient_mu 1.140
_exptl_absorpt_correction_T_max 0.812
_exptl_absorpt_correction_T_min 0.787
_exptl_absorpt_correction_type none
_exptl_crystal_colour 'clear light yellow'
_exptl_crystal_colour_lustre clear
_exptl_crystal_colour_modifier light
_exptl_crystal_colour_primary yellow
_exptl_crystal_density_diffrn 1.227
_exptl_crystal_description block
_exptl_crystal_F_000 1200
_exptl_crystal_size_max 0.22
_exptl_crystal_size_mid 0.21
_exptl_crystal_size_min 0.19
_refine_diff_density_max 1.854
_refine_diff_density_min -1.345
_refine_diff_density_rms 0.101
_refine_ls_extinction_method none
_refine_ls_goodness_of_fit_ref 1.044
_refine_ls_hydrogen_treatment constr
_refine_ls_matrix_type full
_refine_ls_number_parameters 1040
_refine_ls_number_reflns 13985
_refine_ls_number_restraints 1587
_refine_ls_restrained_S_all 1.020
_refine_ls_R_factor_all 0.1202
_refine_ls_R_factor_gt 0.0691
_refine_ls_shift/su_max 0.003
_refine_ls_shift/su_mean 0.000
_refine_ls_structure_factor_coef Fsqd
_refine_ls_weighting_details 'w=1/[\s^2^(Fo^2^)+(0.0740P)^2^+3.0543P] where P=(Fo^2^+2Fc^2^)/3'
_refine_ls_weighting_scheme calc
_refine_ls_wR_factor_gt 0.1495
_refine_ls_wR_factor_ref 0.1752
_reflns_Friedel_coverage 0.000
_reflns_number_gt 8586
_reflns_number_total 13985
_reflns_threshold_expression 'I > 2\s(I)'
_cod_data_source_file d4sc04197f3.cif
_cod_data_source_block 3e
_cod_depositor_comments 'Adding full bibliography for 1573095--1573138.cif.'
_cod_database_code 1573134
_shelx_shelxl_version_number 2018/3
_shelx_space_group_comment
;
The symmetry employed for this shelxl refinement is uniquely defined
by the following loop, which should always be used as a source of
symmetry information in preference to the above space-group names.
They are only intended as comments.
;
_shelx_estimated_absorpt_t_max 0.812
_shelx_estimated_absorpt_t_min 0.787
_olex2_refinement_description
;
1. Fixed Uiso
 At 1.2 times of:
  All C(H) groups, All C(H,H) groups, All C(H,H,H,H) groups
 At 1.5 times of:
  All C(H,H,H) groups
2. Restrained distances
 C1A-C1B = C1B-C1C = C1C-C1D = C1D-C1E = C1E-C1F
 1.52 with sigma of 0.02
 C1A-C1C = C1D-C1F
 2.53 with sigma of 0.04
 C1B-C1D = C1C-C1E
 2.54 with sigma of 0.04
 C36A-C35 \\sim C36-C35
 with sigma of 0.02
 C54-C53 \\sim C54A-C53A \\sim C55-C54 \\sim C55A-C54A \\sim C56A-C55A \\sim
C56-C55
 with sigma of 0.02
 C1A-C1C \\sim C1C-C1E \\sim C1B-C1D \\sim C1D-C1F
 with sigma of 0.04
 N5A-C36A \\sim N5-C36 \\sim N5-C37 \\sim N5A-C37A \\sim N5A-C41A \\sim N5-C41
 with sigma of 0.02
 N3-C17A \\sim N3-C17
 with sigma of 0.02
 C1A-C1B \\sim C1B-C1C \\sim C1C-C1D \\sim C1D-C1E \\sim C1E-C1F
 with sigma of 0.02
 C38A-C37A \\sim C38-C37 \\sim C39A-C38A \\sim C39-C38 \\sim C40A-C39A \\sim
C40-C39 \\sim C41A-C40A ~
 C41-C40
 with sigma of 0.02
 N2-C15A \\sim N2-C15 \\sim N2-C11A \\sim N2-C11
 with sigma of 0.02
 C15-C14 \\sim C15A-C14A \\sim C14A-C13 \\sim C14-C13 \\sim C13-C12 \\sim
C13-C12A \\sim C12A-C11A ~
 C12-C11
 with sigma of 0.02
 O1-C53 \\sim O1-C53A \\sim O1-C56 \\sim O1-C56A
 with sigma of 0.02
 N6-C43 \\sim N6A-C43A
 with sigma of 0.02
 N6-C42 \\sim N6A-C42
 with sigma of 0.02
 Gd1-N6 \\sim Gd1-N6A
 with sigma of 0.02
 Si1-C60 \\sim Si1-C60A \\sim Si1-C59A \\sim Si1-C59 \\sim Si1-C58A \\sim
Si1-C58
 with sigma of 0.02
3. Uiso/Uaniso restraints and constraints
N6 \\sim C43 \\sim C44 \\sim C45 \\sim C46 \\sim C47 \\sim C48 \\sim C49 \\sim
C50 \\sim C51 \\sim C52 \\sim C43A \\sim C44A \\sim C45A \\sim C46A \\sim C47A
\\sim C48A \\sim C49A \\sim C50A \\sim C51A \\sim C52A \\sim N6A \\sim C42
\\sim Gd1: within 2A with sigma of 0.01 and sigma for terminal atoms of 0.02
within 2A
C1A \\sim C1B \\sim C1C \\sim C1D \\sim C1E \\sim C1F: within 2A with sigma of
0.04 and sigma for terminal atoms of 0.08 within 2A
N2 \\sim C13 \\sim C11 \\sim C12 \\sim C14 \\sim C15 \\sim C11A \\sim C12A
\\sim C14A \\sim C15A: within 2A with sigma of 0.01 and sigma for terminal
atoms of 0.02 within 2A
O1 \\sim C53 \\sim C54 \\sim C55 \\sim C56 \\sim C53A \\sim C54A \\sim C55A
\\sim C56A: within 2A with sigma of 0.01 and sigma for terminal atoms of 0.02
within 2A
C35 \\sim N5 \\sim C36 \\sim C37 \\sim C38 \\sim C39 \\sim C40 \\sim C41 \\sim
N5A \\sim C36A \\sim C37A \\sim C38A \\sim C39A \\sim C40A \\sim C41A: within
2A with sigma of 0.01 and sigma for terminal atoms of 0.02 within 2A
N3 \\sim C17 \\sim C18 \\sim C19 \\sim C21 \\sim C22 \\sim C23 \\sim C24 \\sim
C17A \\sim C18A \\sim C19A \\sim C20A \\sim C21A \\sim C22A \\sim C23A \\sim
C24A \\sim C25A \\sim C26A \\sim C20 \\sim C25 \\sim C26: within 2A with sigma
of 0.01 and sigma for terminal atoms of 0.02 within 2A
Si1 \\sim C58 \\sim C59 \\sim C60 \\sim C58A \\sim C59A \\sim C60A: within 2A
with sigma of 0.01 and sigma for terminal atoms of 0.02 within 2A
4. Rigid body (RIGU) restrains
 C1A, C1B, C1C, C1D, C1E, C1F
 with sigma for 1-2 distances of 0.004 and sigma for 1-3 distances of 0.004
5. Same fragment restrains
{Gd1, C42, N6A, C43A, C44A, C45A, C46A, C47A, C48A, C49A, C50A, C51A, C52A}
sigma for 1-2: 0.02, 1-3: 0.04
as in
{Gd1, C42, N6, C43, C44, C45, C46, C47, C48, C49, C50, C51, C52}
{N3, C17A, C18A, C19A, C20A, C21A, C22A, C23A, C24A, C25A, C26A} sigma for 1-2:
0.02, 1-3: 0.04
as in
{N3, C17, C18, C19, C20, C21, C22, C23, C24, C25, C26}
{C35, N5A, C36A, C37A, C38A, C39A, C40A, C41A} sigma for 1-2: 0.02, 1-3: 0.04
as in
{C35, N5, C36, C37, C38, C39, C40, C41}
{Si1, C58A, C59A, C60A} sigma for 1-2: 0.02, 1-3: 0.04
as in
{Si1, C58, C59, C60}
{O1, C53A, C54A, C55A, C56A} sigma for 1-2: 0.02, 1-3: 0.04
as in
{O1, C53, C54, C55, C56}
{N2, C13, C11A, C12A, C14A, C15A} sigma for 1-2: 0.02, 1-3: 0.04
as in
{N2, C13, C11, C12, C14, C15}
6. Others
 Sof(C53A)=Sof(H53C)=Sof(H53D)=Sof(C54A)=Sof(H54C)=Sof(H54D)=Sof(C55A)=
 Sof(H55C)=Sof(H55D)=Sof(C56A)=Sof(H56C)=Sof(H56D)=1-FVAR(1)
 Sof(C53)=Sof(H53A)=Sof(H53B)=Sof(C54)=Sof(H54A)=Sof(H54B)=Sof(C55)=Sof(H55A)=
 Sof(H55B)=Sof(C56)=Sof(H56A)=Sof(H56B)=FVAR(1)
 Sof(H35C)=Sof(H35D)=Sof(N5A)=Sof(C36A)=Sof(H36C)=Sof(H36D)=Sof(C37A)=
 Sof(H37C)=Sof(H37D)=Sof(C38A)=Sof(H38C)=Sof(H38D)=Sof(C39A)=Sof(H39C)=
 Sof(H39D)=Sof(C40A)=Sof(H40C)=Sof(H40D)=Sof(C41A)=Sof(H41C)=Sof(H41D)=1-FVAR(2)
 Sof(H35A)=Sof(H35B)=Sof(N5)=Sof(C36)=Sof(H36A)=Sof(H36B)=Sof(C37)=Sof(H37A)=
 Sof(H37B)=Sof(C38)=Sof(H38A)=Sof(H38B)=Sof(C39)=Sof(H39A)=Sof(H39B)=Sof(C40)=
 Sof(H40A)=Sof(H40B)=Sof(C41)=Sof(H41A)=Sof(H41B)=FVAR(2)
 Sof(H13C)=Sof(H13D)=Sof(C11A)=Sof(H11C)=Sof(H11D)=Sof(C12A)=Sof(H12C)=
 Sof(H12D)=Sof(C14A)=Sof(H14C)=Sof(H14D)=Sof(C15A)=Sof(H15C)=Sof(H15D)=1-FVAR(3)
 Sof(H13A)=Sof(H13B)=Sof(C11)=Sof(H11A)=Sof(H11B)=Sof(C12)=Sof(H12A)=Sof(H12B)=
 Sof(C14)=Sof(H14A)=Sof(H14B)=Sof(C15)=Sof(H15A)=Sof(H15B)=FVAR(3)
 Sof(H42A)=Sof(N6A)=Sof(C43A)=Sof(C44A)=Sof(H44C)=Sof(H44D)=Sof(C45A)=
 Sof(H45C)=Sof(H45D)=Sof(C46A)=Sof(H46C)=Sof(H46D)=Sof(C47A)=Sof(H47A)=
 Sof(C48A)=Sof(H48C)=Sof(H48D)=Sof(C49A)=Sof(H49A)=Sof(C50A)=Sof(H50C)=
 Sof(H50D)=Sof(C51A)=Sof(H51A)=Sof(C52A)=Sof(H52C)=Sof(H52D)=1-FVAR(4)
 Sof(H42)=Sof(N6)=Sof(C43)=Sof(C44)=Sof(H44A)=Sof(H44B)=Sof(C45)=Sof(H45A)=
 Sof(H45B)=Sof(C46)=Sof(H46A)=Sof(H46B)=Sof(C47)=Sof(H47)=Sof(C48)=Sof(H48A)=
 Sof(H48B)=Sof(C49)=Sof(H49)=Sof(C50)=Sof(H50A)=Sof(H50B)=Sof(C51)=Sof(H51)=
 Sof(C52)=Sof(H52A)=Sof(H52B)=FVAR(4)
 Sof(C17A)=Sof(C18A)=Sof(H18C)=Sof(H18D)=Sof(C19A)=Sof(H19C)=Sof(H19D)=
 Sof(C20A)=Sof(H20C)=Sof(H20D)=Sof(C21A)=Sof(H21A)=Sof(C22A)=Sof(H22C)=
 Sof(H22D)=Sof(C23A)=Sof(H23A)=Sof(C24A)=Sof(H24C)=Sof(H24D)=Sof(C25A)=
 Sof(H25A)=Sof(C26A)=Sof(H26C)=Sof(H26D)=1-FVAR(5)
 Sof(C17)=Sof(C18)=Sof(H18A)=Sof(H18B)=Sof(C19)=Sof(H19A)=Sof(H19B)=Sof(C20)=
 Sof(H20A)=Sof(H20B)=Sof(C21)=Sof(H21)=Sof(C22)=Sof(H22A)=Sof(H22B)=Sof(C23)=
 Sof(H23)=Sof(C24)=Sof(H24A)=Sof(H24B)=Sof(C25)=Sof(H25)=Sof(C26)=Sof(H26A)=
 Sof(H26B)=FVAR(5)
 Sof(C58A)=Sof(H58D)=Sof(H58E)=Sof(H58F)=Sof(C59A)=Sof(H59D)=Sof(H59E)=
 Sof(H59F)=Sof(C60A)=Sof(H60D)=Sof(H60E)=Sof(H60F)=1-FVAR(6)
 Sof(C58)=Sof(H58A)=Sof(H58B)=Sof(H58C)=Sof(C59)=Sof(H59A)=Sof(H59B)=Sof(H59C)=
 Sof(C60)=Sof(H60A)=Sof(H60B)=Sof(H60C)=FVAR(6)
 Fixed Sof: C1A(0.5) H1AA(0.5) H1AB(0.5) H1AC(0.5) C1B(0.5) H1BA(0.5)
 H1BB(0.5) C1C(0.5) H1CA(0.5) H1CB(0.5) C1D(0.5) H1DA(0.5) H1DB(0.5) C1E(0.5)
 H1EA(0.5) H1EB(0.5) C1F(0.5) H1FA(0.5) H1FB(0.5) H1FC(0.5)
7.a Riding coordinates:
 C1F(H1FA,H1FB,H1FC)
7.b Ternary CH refined with riding coordinates:
 C47(H47), C49(H49), C51(H51), C21(H21), C23(H23), C25(H25), C47A(H47A),
 C49A(H49A), C51A(H51A), C21A(H21A), C23A(H23A), C25A(H25A)
7.c Secondary CH2 refined with riding coordinates:
 C44(H44A,H44B), C45(H45A,H45B), C46(H46A,H46B), C48(H48A,H48B), C50(H50A,
 H50B), C52(H52A,H52B), C57(H57A,H57B), C53(H53A,H53B), C54(H54A,H54B),
 C55(H55A,H55B), C56(H56A,H56B), C13(H13A,H13B), C13(H13C,H13D), C11(H11A,H11B),
  C12(H12A,H12B), C14(H14A,H14B), C15(H15A,H15B), C18(H18A,H18B), C19(H19A,
 H19B), C20(H20A,H20B), C22(H22A,H22B), C24(H24A,H24B), C26(H26A,H26B), C9(H9A,
 H9B), C10(H10A,H10B), C35(H35A,H35B), C35(H35C,H35D), C36(H36A,H36B), C37(H37A,
 H37B), C38(H38A,H38B), C39(H39A,H39B), C40(H40A,H40B), C41(H41A,H41B),
 C36A(H36C,H36D), C37A(H37C,H37D), C38A(H38C,H38D), C39A(H39C,H39D), C40A(H40C,
 H40D), C41A(H41C,H41D), C44A(H44C,H44D), C45A(H45C,H45D), C46A(H46C,H46D),
 C48A(H48C,H48D), C50A(H50C,H50D), C52A(H52C,H52D), C11A(H11C,H11D), C12A(H12C,
 H12D), C14A(H14C,H14D), C15A(H15C,H15D), C18A(H18C,H18D), C19A(H19C,H19D),
 C20A(H20C,H20D), C22A(H22C,H22D), C24A(H24C,H24D), C26A(H26C,H26D), C53A(H53C,
 H53D), C54A(H54C,H54D), C55A(H55C,H55D), C56A(H56C,H56D), C1B(H1BA,H1BB),
 C1C(H1CA,H1CB), C1D(H1DA,H1DB), C1E(H1EA,H1EB)
7.d Aromatic/amide H refined with riding coordinates:
 C42(H42), C42(H42A), C4(H4), C5(H5), C6(H6), C7(H7), C16(H16), C30(H30),
 C31(H31), C32(H32), C33(H33)
7.e Idealised Me refined as rotating group:
 C58(H58A,H58B,H58C), C59(H59A,H59B,H59C), C60(H60A,H60B,H60C), C1A(H1AA,H1AB,
 H1AC), C58A(H58D,H58E,H58F), C59A(H59D,H59E,H59F), C60A(H60D,H60E,H60F)
;
_olex2_submission_special_instructions 'No special instructions were received'

loop_
_space_group_symop_operation_xyz
'x, y, z'
'-x, -y, -z'

loop_
_atom_site_label
_atom_site_type_symbol
_atom_site_fract_x
_atom_site_fract_y
_atom_site_fract_z
_atom_site_U_iso_or_equiv
_atom_site_adp_type
_atom_site_occupancy
_atom_site_site_symmetry_order
_atom_site_calc_flag
_atom_site_refinement_flags_posn
_atom_site_refinement_flags_adp
_atom_site_refinement_flags_occupancy
_atom_site_disorder_assembly
_atom_site_disorder_group
Gd1 Gd 0.76944(3) 0.28402(3) 0.24953(2) 0.04807(12) Uani 1 1 d D . . . .
C42 C 0.5109(6) 0.3786(5) 0.2224(3) 0.0507(14) Uani 1 1 d D U . . .
H42 H 0.450038 0.424557 0.217346 0.061 Uiso 0.714(6) 1 calc R U P A 1
H42A H 0.453035 0.425286 0.214559 0.061 Uiso 0.286(6) 1 calc R U P A 2
N6 N 0.6160(9) 0.4207(7) 0.2519(7) 0.0497(19) Uani 0.714(6) 1 d D U P A 1
C43 C 0.6326(10) 0.5360(7) 0.2804(5) 0.0541(16) Uani 0.714(6) 1 d D U P A 1
C44 C 0.6447(12) 0.5483(8) 0.3466(5) 0.077(2) Uani 0.714(6) 1 d D U P A 1
H44A H 0.708125 0.504165 0.357346 0.092 Uiso 0.714(6) 1 calc R U P A 1
H44B H 0.564650 0.522836 0.358551 0.092 Uiso 0.714(6) 1 calc R U P A 1
C45 C 0.7549(10) 0.5816(8) 0.2612(5) 0.074(2) Uani 0.714(6) 1 d D U P A 1
H45A H 0.744398 0.576928 0.219139 0.089 Uiso 0.714(6) 1 calc R U P A 1
H45B H 0.822296 0.538742 0.269055 0.089 Uiso 0.714(6) 1 calc R U P A 1
C46 C 0.5279(10) 0.6032(7) 0.2650(5) 0.070(2) Uani 0.714(6) 1 d D U P A 1
H46A H 0.448278 0.576066 0.276705 0.084 Uiso 0.714(6) 1 calc R U P A 1
H46B H 0.517796 0.596795 0.222751 0.084 Uiso 0.714(6) 1 calc R U P A 1
C47 C 0.6834(13) 0.6700(9) 0.3802(6) 0.084(2) Uani 0.714(6) 1 d D U P A 1
H47 H 0.694819 0.678051 0.423055 0.101 Uiso 0.714(6) 1 calc R U P A 1
C48 C 0.8063(13) 0.7045(11) 0.3560(6) 0.089(3) Uani 0.714(6) 1 d D U P A 1
H48A H 0.838686 0.776581 0.378080 0.107 Uiso 0.714(6) 1 calc R U P A 1
H48B H 0.868561 0.656265 0.362564 0.107 Uiso 0.714(6) 1 calc R U P A 1
C49 C 0.7932(13) 0.7044(10) 0.2953(7) 0.086(2) Uani 0.714(6) 1 d D U P A 1
H49 H 0.872816 0.732837 0.283192 0.103 Uiso 0.714(6) 1 calc R U P A 1
C50 C 0.6854(13) 0.7639(10) 0.2781(6) 0.081(2) Uani 0.714(6) 1 d D U P A 1
H50A H 0.705862 0.840482 0.295156 0.097 Uiso 0.714(6) 1 calc R U P A 1
H50B H 0.675975 0.753753 0.235541 0.097 Uiso 0.714(6) 1 calc R U P A 1
C51 C 0.5625(12) 0.7265(9) 0.2978(6) 0.075(2) Uani 0.714(6) 1 d D U P A 1
H51 H 0.495894 0.769894 0.288349 0.089 Uiso 0.714(6) 1 calc R U P A 1
C52 C 0.5734(12) 0.7269(10) 0.3619(6) 0.082(2) Uani 0.714(6) 1 d D U P A 1
H52A H 0.495446 0.692048 0.371093 0.098 Uiso 0.714(6) 1 calc R U P A 1
H52B H 0.583663 0.801107 0.384548 0.098 Uiso 0.714(6) 1 calc R U P A 1
Si1 Si 0.7959(3) 0.3177(2) 0.08675(9) 0.0791(7) Uani 1 1 d D U . . .
C58 C 0.904(3) 0.367(3) 0.0374(15) 0.093(7) Uani 0.39(4) 1 d D U P B 1
H58A H 0.856016 0.398336 0.010162 0.139 Uiso 0.39(4) 1 calc R U P B 1
H58B H 0.943067 0.307648 0.015941 0.139 Uiso 0.39(4) 1 calc R U P B 1
H58C H 0.967513 0.420470 0.060513 0.139 Uiso 0.39(4) 1 calc R U P B 1
C59 C 0.657(3) 0.400(3) 0.0892(16) 0.096(7) Uani 0.39(4) 1 d D U P B 1
H59A H 0.681782 0.470572 0.113722 0.144 Uiso 0.39(4) 1 calc R U P B 1
H59B H 0.588970 0.364910 0.105116 0.144 Uiso 0.39(4) 1 calc R U P B 1
H59C H 0.629688 0.405580 0.050069 0.144 Uiso 0.39(4) 1 calc R U P B 1
C60 C 0.731(4) 0.1777(15) 0.0478(15) 0.107(7) Uani 0.39(4) 1 d D U P B 1
H60A H 0.710741 0.175073 0.006760 0.160 Uiso 0.39(4) 1 calc R U P B 1
H60B H 0.656481 0.156752 0.064643 0.160 Uiso 0.39(4) 1 calc R U P B 1
H60C H 0.793573 0.129155 0.051874 0.160 Uiso 0.39(4) 1 calc R U P B 1
C57 C 0.8549(7) 0.3269(7) 0.1625(3) 0.072(2) Uani 1 1 d . . . . .
H57A H 0.888360 0.402186 0.176156 0.086 Uiso 1 1 calc R U . . .
H57B H 0.928774 0.287408 0.158687 0.086 Uiso 1 1 calc R U . . .
O1 O 0.8812(5) 0.1231(5) 0.2402(3) 0.0923(17) Uani 1 1 d D U . . .
C53 C 0.8876(19) 0.0509(16) 0.2785(9) 0.112(3) Uani 0.548(9) 1 d D U P C 1
H53A H 0.896158 0.091410 0.319201 0.134 Uiso 0.548(9) 1 calc R U P C 1
H53B H 0.810173 0.002151 0.271851 0.134 Uiso 0.548(9) 1 calc R U P C 1
C54 C 0.9903(18) -0.0081(18) 0.2683(10) 0.124(3) Uani 0.548(9) 1 d D U P C 1
H54A H 0.961813 -0.082693 0.249044 0.148 Uiso 0.548(9) 1 calc R U P C 1
H54B H 1.039768 -0.006490 0.305129 0.148 Uiso 0.548(9) 1 calc R U P C 1
C55 C 1.0656(18) 0.0426(17) 0.2304(11) 0.122(3) Uani 0.548(9) 1 d D U P C 1
H55A H 1.147062 0.073617 0.251416 0.146 Uiso 0.548(9) 1 calc R U P C 1
H55B H 1.080025 -0.011034 0.195769 0.146 Uiso 0.548(9) 1 calc R U P C 1
C56 C 1.0014(16) 0.1231(16) 0.2136(10) 0.114(3) Uani 0.548(9) 1 d D U P C 1
H56A H 0.985948 0.108485 0.171051 0.137 Uiso 0.548(9) 1 calc R U P C 1
H56B H 1.051005 0.192779 0.227476 0.137 Uiso 0.548(9) 1 calc R U P C 1
N1 N 1.0832(5) 0.4227(5) 0.3221(2) 0.0586(14) Uani 1 1 d . . . . .
N2 N 1.1939(6) 0.6110(5) 0.2287(3) 0.0781(17) Uani 1 1 d D U . . .
C13 C 1.2147(10) 0.7228(7) 0.1335(4) 0.106(2) Uani 1 1 d D U . . .
H13A H 1.266454 0.733689 0.102534 0.128 Uiso 0.36(5) 1 calc R U P D 1
H13B H 1.144598 0.766200 0.132626 0.128 Uiso 0.36(5) 1 calc R U P D 1
H13C H 1.267671 0.749569 0.106806 0.128 Uiso 0.64(5) 1 calc R U P D 2
H13D H 1.129037 0.739178 0.125006 0.128 Uiso 0.64(5) 1 calc R U P D 2
C11 C 1.107(3) 0.577(3) 0.1743(10) 0.090(4) Uani 0.36(5) 1 d D U P D 1
H11A H 1.029988 0.611647 0.180231 0.108 Uiso 0.36(5) 1 calc R U P D 1
H11B H 1.084526 0.499654 0.166341 0.108 Uiso 0.36(5) 1 calc R U P D 1
C12 C 1.163(5) 0.6050(18) 0.1214(9) 0.097(4) Uani 0.36(5) 1 d D U P D 1
H12A H 1.231076 0.560537 0.110952 0.117 Uiso 0.36(5) 1 calc R U P D 1
H12B H 1.098873 0.589048 0.088191 0.117 Uiso 0.36(5) 1 calc R U P D 1
C14 C 1.293(4) 0.761(3) 0.1923(9) 0.097(4) Uani 0.36(5) 1 d D U P D 1
H14A H 1.311695 0.838583 0.200859 0.117 Uiso 0.36(5) 1 calc R U P D 1
H14B H 1.372506 0.729181 0.190366 0.117 Uiso 0.36(5) 1 calc R U P D 1
C15 C 1.224(4) 0.7293(13) 0.2415(9) 0.091(4) Uani 0.36(5) 1 d D U P D 1
H15A H 1.276935 0.753658 0.278626 0.109 Uiso 0.36(5) 1 calc R U P D 1
H15B H 1.146629 0.763882 0.245130 0.109 Uiso 0.36(5) 1 calc R U P D 1
N3 N 0.7417(5) 0.2658(4) 0.3583(2) 0.0555(13) Uani 1 1 d D U . . .
C17 C 0.6270(16) 0.2125(17) 0.3776(10) 0.059(2) Uani 0.34(4) 1 d D U P E 1
C18 C 0.5114(19) 0.260(2) 0.3572(14) 0.063(3) Uani 0.34(4) 1 d D U P E 1
H18A H 0.511222 0.258344 0.315523 0.076 Uiso 0.34(4) 1 calc R U P E 1
H18B H 0.514605 0.335075 0.378309 0.076 Uiso 0.34(4) 1 calc R U P E 1
C19 C 0.618(2) 0.0899(17) 0.3496(13) 0.063(3) Uani 0.34(4) 1 d D U P E 1
H19A H 0.614274 0.078304 0.307020 0.076 Uiso 0.34(4) 1 calc R U P E 1
H19B H 0.692194 0.060362 0.363219 0.076 Uiso 0.34(4) 1 calc R U P E 1
C20 C 0.630(2) 0.225(2) 0.4446(9) 0.064(3) Uani 0.34(4) 1 d D U P E 1
H20A H 0.640061 0.301476 0.463908 0.076 Uiso 0.34(4) 1 calc R U P E 1
H20B H 0.701563 0.192826 0.458573 0.076 Uiso 0.34(4) 1 calc R U P E 1
C21 C 0.386(2) 0.196(2) 0.3683(16) 0.070(3) Uani 0.34(4) 1 d D U P E 1
H21 H 0.311758 0.224658 0.352953 0.084 Uiso 0.34(4) 1 calc R U P E 1
C22 C 0.385(3) 0.078(3) 0.3393(11) 0.072(3) Uani 0.34(4) 1 d D U P E 1
H22A H 0.390817 0.069604 0.297330 0.087 Uiso 0.34(4) 1 calc R U P E 1
H22B H 0.306424 0.038707 0.344571 0.087 Uiso 0.34(4) 1 calc R U P E 1
C23 C 0.498(2) 0.0314(17) 0.3665(13) 0.072(3) Uani 0.34(4) 1 d D U P E 1
H23 H 0.493325 -0.046201 0.349030 0.087 Uiso 0.34(4) 1 calc R U P E 1
C24 C 0.501(3) 0.049(2) 0.4326(13) 0.073(3) Uani 0.34(4) 1 d D U P E 1
H24A H 0.574834 0.020973 0.447786 0.087 Uiso 0.34(4) 1 calc R U P E 1
H24B H 0.426244 0.010889 0.442683 0.087 Uiso 0.34(4) 1 calc R U P E 1
C25 C 0.505(3) 0.171(2) 0.4610(9) 0.069(3) Uani 0.34(4) 1 d D U P E 1
H25 H 0.505925 0.182378 0.503907 0.083 Uiso 0.34(4) 1 calc R U P E 1
C26 C 0.391(3) 0.212(2) 0.4354(15) 0.072(3) Uani 0.34(4) 1 d D U P E 1
H26A H 0.391938 0.288699 0.452984 0.087 Uiso 0.34(4) 1 calc R U P E 1
H26B H 0.314839 0.175313 0.445212 0.087 Uiso 0.34(4) 1 calc R U P E 1
N4 N 0.4922(5) 0.0893(4) 0.1714(3) 0.0616(15) Uani 1 1 d . . . . .
C1 C 0.9620(6) 0.3717(6) 0.3195(3) 0.0565(17) Uani 1 1 d . . . . .
C2 C 0.9486(7) 0.3603(5) 0.3779(3) 0.0544(16) Uani 1 1 d . . . . .
C3 C 1.0665(6) 0.4042(5) 0.4147(3) 0.0548(16) Uani 1 1 d . . . . .
C4 C 1.1094(8) 0.4159(6) 0.4738(3) 0.071(2) Uani 1 1 d . . . . .
H4 H 1.057371 0.391569 0.499347 0.085 Uiso 1 1 calc R U . . .
C5 C 1.2288(9) 0.4637(7) 0.4934(4) 0.083(3) Uani 1 1 d . . . . .
H5 H 1.258679 0.470627 0.532652 0.100 Uiso 1 1 calc R U . . .
C6 C 1.3068(8) 0.5021(7) 0.4561(4) 0.079(2) Uani 1 1 d . . . . .
H6 H 1.387390 0.535466 0.470949 0.094 Uiso 1 1 calc R U . . .
C7 C 1.2675(7) 0.4918(6) 0.3979(4) 0.069(2) Uani 1 1 d . . . . .
H7 H 1.320349 0.515563 0.372464 0.083 Uiso 1 1 calc R U . . .
C8 C 1.1466(6) 0.4448(5) 0.3787(3) 0.0541(16) Uani 1 1 d . . . . .
C9 C 1.1378(6) 0.4550(6) 0.2728(3) 0.0619(18) Uani 1 1 d . . . . .
H9A H 1.093566 0.411860 0.236243 0.074 Uiso 1 1 calc R U . . .
H9B H 1.225797 0.440845 0.273487 0.074 Uiso 1 1 calc R U . . .
C10 C 1.1300(7) 0.5725(6) 0.2745(3) 0.070(2) Uani 1 1 d . . . . .
H10A H 1.041546 0.584805 0.270407 0.084 Uiso 1 1 calc R U . . .
H10B H 1.166899 0.614747 0.312752 0.084 Uiso 1 1 calc R U . . .
C16 C 0.8385(7) 0.3083(5) 0.3942(3) 0.0553(16) Uani 1 1 d . . . . .
H16 H 0.836505 0.305104 0.433494 0.066 Uiso 1 1 calc R U . . .
C27 C 0.5577(7) 0.1846(5) 0.2025(3) 0.0585(17) Uani 1 1 d . . . . .
C28 C 0.4797(6) 0.2651(5) 0.1962(3) 0.0533(16) Uani 1 1 d . . . . .
C29 C 0.3651(6) 0.2173(6) 0.1589(3) 0.0614(18) Uani 1 1 d . . . . .
C30 C 0.2587(7) 0.2553(7) 0.1369(3) 0.078(2) Uani 1 1 d . . . . .
H30 H 0.248353 0.328530 0.146134 0.094 Uiso 1 1 calc R U . . .
C31 C 0.1676(8) 0.1807(9) 0.1004(4) 0.100(3) Uani 1 1 d . . . . .
H31 H 0.095397 0.205123 0.085187 0.120 Uiso 1 1 calc R U . . .
C32 C 0.1806(8) 0.0712(8) 0.0859(4) 0.093(3) Uani 1 1 d . . . . .
H32 H 0.118114 0.023760 0.060863 0.111 Uiso 1 1 calc R U . . .
C33 C 0.2840(8) 0.0328(7) 0.1081(4) 0.085(3) Uani 1 1 d . . . . .
H33 H 0.292568 -0.040755 0.099081 0.102 Uiso 1 1 calc R U . . .
C34 C 0.3765(7) 0.1056(6) 0.1443(3) 0.0631(19) Uani 1 1 d . . . . .
C35 C 0.5397(8) -0.0147(6) 0.1640(4) 0.076(2) Uani 1 1 d D U . . .
H35A H 0.469395 -0.070161 0.160279 0.092 Uiso 0.766(9) 1 calc R U P F 1
H35B H 0.595251 -0.015847 0.198615 0.092 Uiso 0.766(9) 1 calc R U P F 1
H35C H 0.474584 -0.067263 0.170793 0.092 Uiso 0.234(9) 1 calc R U P F 2
H35D H 0.611887 -0.010291 0.192604 0.092 Uiso 0.234(9) 1 calc R U P F 2
N5 N 0.6627(12) -0.1435(9) 0.1037(5) 0.105(2) Uani 0.766(9) 1 d D U P F 1
C36 C 0.6111(15) -0.0393(10) 0.1102(5) 0.094(3) Uani 0.766(9) 1 d D U P F 1
H36A H 0.554719 -0.040404 0.075449 0.113 Uiso 0.766(9) 1 calc R U P F 1
H36B H 0.679693 0.017363 0.113344 0.113 Uiso 0.766(9) 1 calc R U P F 1
C37 C 0.7664(14) -0.1442(10) 0.0667(7) 0.129(3) Uani 0.766(9) 1 d D U P F 1
H37A H 0.832585 -0.087183 0.085297 0.154 Uiso 0.766(9) 1 calc R U P F 1
H37B H 0.736372 -0.131255 0.028904 0.154 Uiso 0.766(9) 1 calc R U P F 1
C38 C 0.8205(15) -0.2559(11) 0.0572(8) 0.142(3) Uani 0.766(9) 1 d D U P F 1
H38A H 0.886640 -0.258195 0.030844 0.170 Uiso 0.766(9) 1 calc R U P F 1
H38B H 0.856796 -0.266479 0.094620 0.170 Uiso 0.766(9) 1 calc R U P F 1
C39 C 0.7134(14) -0.3452(11) 0.0309(8) 0.139(3) Uani 0.766(9) 1 d D U P F 1
H39A H 0.679079 -0.335505 -0.007027 0.167 Uiso 0.766(9) 1 calc R U P F 1
H39B H 0.746235 -0.414896 0.024651 0.167 Uiso 0.766(9) 1 calc R U P F 1
C40 C 0.6099(15) -0.3424(10) 0.0716(7) 0.134(3) Uani 0.766(9) 1 d D U P F 1
H40A H 0.642243 -0.354166 0.109366 0.161 Uiso 0.766(9) 1 calc R U P F 1
H40B H 0.540826 -0.397761 0.054588 0.161 Uiso 0.766(9) 1 calc R U P F 1
C41 C 0.5649(14) -0.2296(10) 0.0792(7) 0.119(3) Uani 0.766(9) 1 d D U P F 1
H41A H 0.531007 -0.220766 0.041072 0.143 Uiso 0.766(9) 1 calc R U P F 1
H41B H 0.496859 -0.224451 0.104629 0.143 Uiso 0.766(9) 1 calc R U P F 1
N5A N 0.655(4) -0.138(2) 0.0929(14) 0.111(3) Uani 0.234(9) 1 d D U P F 2
C36A C 0.578(5) -0.051(3) 0.1027(13) 0.096(4) Uani 0.234(9) 1 d D U P F 2
H36C H 0.502253 -0.071203 0.075541 0.115 Uiso 0.234(9) 1 calc R U P F 2
H36D H 0.624019 0.010877 0.092646 0.115 Uiso 0.234(9) 1 calc R U P F 2
C37A C 0.670(4) -0.173(3) 0.0305(13) 0.120(4) Uani 0.234(9) 1 d D U P F 2
H37C H 0.672405 -0.112234 0.012109 0.144 Uiso 0.234(9) 1 calc R U P F 2
H37D H 0.599750 -0.225461 0.010966 0.144 Uiso 0.234(9) 1 calc R U P F 2
C38A C 0.795(4) -0.225(3) 0.025(2) 0.135(4) Uani 0.234(9) 1 d D U P F 2
H38C H 0.815685 -0.239861 -0.015708 0.162 Uiso 0.234(9) 1 calc R U P F 2
H38D H 0.864371 -0.177546 0.049322 0.162 Uiso 0.234(9) 1 calc R U P F 2
C39A C 0.774(5) -0.331(3) 0.0456(17) 0.135(4) Uani 0.234(9) 1 d D U P F 2
H39C H 0.705390 -0.377814 0.020840 0.163 Uiso 0.234(9) 1 calc R U P F 2
H39D H 0.850126 -0.367603 0.042811 0.163 Uiso 0.234(9) 1 calc R U P F 2
C40A C 0.742(5) -0.303(3) 0.1095(17) 0.134(4) Uani 0.234(9) 1 d D U P F 2
H40C H 0.816479 -0.266201 0.134961 0.160 Uiso 0.234(9) 1 calc R U P F 2
H40D H 0.718101 -0.369591 0.121667 0.160 Uiso 0.234(9) 1 calc R U P F 2
C41A C 0.633(4) -0.232(3) 0.1157(19) 0.122(4) Uani 0.234(9) 1 d D U P F 2
H41C H 0.556285 -0.273658 0.095365 0.147 Uiso 0.234(9) 1 calc R U P F 2
H41D H 0.620464 -0.209245 0.157132 0.147 Uiso 0.234(9) 1 calc R U P F 2
N6A N 0.613(2) 0.4203(14) 0.2558(19) 0.052(3) Uani 0.286(6) 1 d D U P A 2
C43A C 0.639(2) 0.5373(12) 0.2801(10) 0.062(2) Uani 0.286(6) 1 d D U P A 2
C44A C 0.526(2) 0.5863(16) 0.3054(12) 0.074(3) Uani 0.286(6) 1 d D U P A 2
H44C H 0.504614 0.556000 0.338445 0.089 Uiso 0.286(6) 1 calc R U P A 2
H44D H 0.453637 0.568155 0.275753 0.089 Uiso 0.286(6) 1 calc R U P A 2
C45A C 0.746(2) 0.5583(16) 0.3301(11) 0.076(3) Uani 0.286(6) 1 d D U P A 2
H45C H 0.824907 0.544222 0.313338 0.091 Uiso 0.286(6) 1 calc R U P A 2
H45D H 0.730132 0.508192 0.355112 0.091 Uiso 0.286(6) 1 calc R U P A 2
C46A C 0.684(3) 0.6004(17) 0.2350(9) 0.072(3) Uani 0.286(6) 1 d D U P A 2
H46C H 0.613384 0.602225 0.206443 0.087 Uiso 0.286(6) 1 calc R U P A 2
H46D H 0.748758 0.564287 0.214051 0.087 Uiso 0.286(6) 1 calc R U P A 2
C47A C 0.552(2) 0.7137(19) 0.3269(13) 0.080(3) Uani 0.286(6) 1 d D U P A 2
H47A H 0.474711 0.746420 0.337449 0.096 Uiso 0.286(6) 1 calc R U P A 2
C48A C 0.646(3) 0.722(2) 0.3817(11) 0.085(3) Uani 0.286(6) 1 d D U P A 2
H48C H 0.664343 0.797963 0.401634 0.102 Uiso 0.286(6) 1 calc R U P A 2
H48D H 0.605285 0.685407 0.408488 0.102 Uiso 0.286(6) 1 calc R U P A 2
C49A C 0.760(3) 0.6796(19) 0.3699(12) 0.082(3) Uani 0.286(6) 1 d D U P A 2
H49A H 0.817790 0.687935 0.405762 0.099 Uiso 0.286(6) 1 calc R U P A 2
C50A C 0.821(2) 0.732(2) 0.3242(13) 0.085(3) Uani 0.286(6) 1 d D U P A 2
H50C H 0.842607 0.808228 0.341382 0.103 Uiso 0.286(6) 1 calc R U P A 2
H50D H 0.898479 0.700380 0.315254 0.103 Uiso 0.286(6) 1 calc R U P A 2
C51A C 0.738(3) 0.7194(19) 0.2676(11) 0.081(3) Uani 0.286(6) 1 d D U P A 2
H51A H 0.779505 0.757056 0.240729 0.097 Uiso 0.286(6) 1 calc R U P A 2
C52A C 0.613(3) 0.761(2) 0.2816(13) 0.081(3) Uani 0.286(6) 1 d D U P A 2
H52C H 0.627110 0.839320 0.295790 0.098 Uiso 0.286(6) 1 calc R U P A 2
H52D H 0.556324 0.745753 0.245718 0.098 Uiso 0.286(6) 1 calc R U P A 2
C11A C 1.139(2) 0.5603(14) 0.1686(5) 0.090(3) Uani 0.64(5) 1 d D U P D 2
H11C H 1.052842 0.577092 0.163264 0.108 Uiso 0.64(5) 1 calc R U P D 2
H11D H 1.138203 0.482517 0.162037 0.108 Uiso 0.64(5) 1 calc R U P D 2
C12A C 1.217(3) 0.6007(10) 0.1242(7) 0.098(3) Uani 0.64(5) 1 d D U P D 2
H12C H 1.181200 0.565258 0.084463 0.117 Uiso 0.64(5) 1 calc R U P D 2
H12D H 1.303137 0.583716 0.129284 0.117 Uiso 0.64(5) 1 calc R U P D 2
C14A C 1.263(2) 0.7780(15) 0.1969(5) 0.098(3) Uani 0.64(5) 1 d D U P D 2
H14C H 1.352601 0.770977 0.203383 0.118 Uiso 0.64(5) 1 calc R U P D 2
H14D H 1.252689 0.854379 0.203663 0.118 Uiso 0.64(5) 1 calc R U P D 2
C15A C 1.192(2) 0.7292(9) 0.2399(7) 0.091(3) Uani 0.64(5) 1 d D U P D 2
H15C H 1.230445 0.761623 0.279669 0.109 Uiso 0.64(5) 1 calc R U P D 2
H15D H 1.105430 0.745836 0.237334 0.109 Uiso 0.64(5) 1 calc R U P D 2
C17A C 0.6298(10) 0.2125(10) 0.3792(5) 0.0566(18) Uani 0.66(4) 1 d D U P E 2
C18A C 0.5207(11) 0.2788(11) 0.3733(8) 0.065(2) Uani 0.66(4) 1 d D U P E 2
H18C H 0.509104 0.288272 0.333321 0.078 Uiso 0.66(4) 1 calc R U P E 2
H18D H 0.539749 0.349608 0.399678 0.078 Uiso 0.66(4) 1 calc R U P E 2
C19A C 0.5989(13) 0.0980(10) 0.3388(6) 0.063(2) Uani 0.66(4) 1 d D U P E 2
H19C H 0.588279 0.103099 0.297948 0.076 Uiso 0.66(4) 1 calc R U P E 2
H19D H 0.668703 0.055613 0.343372 0.076 Uiso 0.66(4) 1 calc R U P E 2
C20A C 0.6487(12) 0.2008(13) 0.4433(5) 0.064(2) Uani 0.66(4) 1 d D U P E 2
H20C H 0.668833 0.271573 0.469568 0.076 Uiso 0.66(4) 1 calc R U P E 2
H20D H 0.718861 0.158804 0.447758 0.076 Uiso 0.66(4) 1 calc R U P E 2
C21A C 0.3963(12) 0.2217(13) 0.3887(9) 0.070(2) Uani 0.66(4) 1 d D U P E 2
H21A H 0.325696 0.264561 0.384336 0.085 Uiso 0.66(4) 1 calc R U P E 2
C22A C 0.3688(13) 0.1114(16) 0.3484(7) 0.076(3) Uani 0.66(4) 1 d D U P E 2
H22C H 0.356600 0.118489 0.307915 0.092 Uiso 0.66(4) 1 calc R U P E 2
H22D H 0.290982 0.076121 0.357492 0.092 Uiso 0.66(4) 1 calc R U P E 2
C23A C 0.4767(14) 0.0416(11) 0.3546(7) 0.073(2) Uani 0.66(4) 1 d D U P E 2
H23A H 0.456288 -0.030061 0.328208 0.087 Uiso 0.66(4) 1 calc R U P E 2
C24A C 0.4963(16) 0.0314(10) 0.4176(7) 0.074(2) Uani 0.66(4) 1 d D U P E 2
H24C H 0.565720 -0.011493 0.421930 0.089 Uiso 0.66(4) 1 calc R U P E 2
H24D H 0.420584 -0.005377 0.427775 0.089 Uiso 0.66(4) 1 calc R U P E 2
C25A C 0.5261(13) 0.1438(13) 0.4599(6) 0.069(2) Uani 0.66(4) 1 d D U P E 2
H25A H 0.538413 0.136164 0.500660 0.082 Uiso 0.66(4) 1 calc R U P E 2
C26A C 0.4202(17) 0.2131(11) 0.4534(8) 0.072(3) Uani 0.66(4) 1 d D U P E 2
H26C H 0.442524 0.284693 0.478580 0.086 Uiso 0.66(4) 1 calc R U P E 2
H26D H 0.343538 0.181753 0.465694 0.086 Uiso 0.66(4) 1 calc R U P E 2
C53A C 0.976(2) 0.1007(18) 0.2852(8) 0.116(3) Uani 0.452(9) 1 d D U P C 2
H53C H 1.040363 0.162097 0.297935 0.139 Uiso 0.452(9) 1 calc R U P C 2
H53D H 0.934959 0.090275 0.319358 0.139 Uiso 0.452(9) 1 calc R U P C 2
C54A C 1.034(2) 0.0095(19) 0.2622(11) 0.127(4) Uani 0.452(9) 1 d D U P C 2
H54C H 1.019489 -0.044518 0.284998 0.153 Uiso 0.452(9) 1 calc R U P C 2
H54D H 1.123935 0.027350 0.262488 0.153 Uiso 0.452(9) 1 calc R U P C 2
C55A C 0.976(3) -0.0297(18) 0.2030(10) 0.124(3) Uani 0.452(9) 1 d D U P C 2
H55C H 0.914064 -0.091070 0.200859 0.148 Uiso 0.452(9) 1 calc R U P C 2
H55D H 1.039761 -0.052460 0.176784 0.148 Uiso 0.452(9) 1 calc R U P C 2
C56A C 0.916(2) 0.0566(18) 0.1863(7) 0.115(3) Uani 0.452(9) 1 d D U P C 2
H56C H 0.841656 0.028372 0.158905 0.138 Uiso 0.452(9) 1 calc R U P C 2
H56D H 0.973893 0.098419 0.167695 0.138 Uiso 0.452(9) 1 calc R U P C 2
C1A C 0.872(5) 0.179(4) 0.569(2) 0.23(2) Uani 0.5 1 d D U P G -1
H1AA H 0.841826 0.230305 0.548070 0.347 Uiso 0.5 1 calc R U P G -1
H1AB H 0.953274 0.207182 0.589719 0.347 Uiso 0.5 1 calc R U P G -1
H1AC H 0.813271 0.167095 0.596744 0.347 Uiso 0.5 1 calc R U P G -1
C1B C 0.883(4) 0.074(5) 0.5257(18) 0.268(18) Uani 0.5 1 d D U P G -1
H1BA H 0.805417 0.025906 0.523446 0.322 Uiso 0.5 1 calc R U P G -1
H1BB H 0.889802 0.087667 0.486936 0.322 Uiso 0.5 1 calc R U P G -1
C1C C 0.994(4) 0.016(4) 0.5416(16) 0.278(16) Uani 0.5 1 d D U P G -1
H1CA H 0.980890 -0.007583 0.577495 0.334 Uiso 0.5 1 calc R U P G -1
H1CB H 1.070083 0.067061 0.549474 0.334 Uiso 0.5 1 calc R U P G -1
C1D C 1.014(4) -0.080(3) 0.4934(18) 0.244(15) Uani 0.5 1 d D U P G -1
H1DA H 1.055385 -0.132081 0.511025 0.293 Uiso 0.5 1 calc R U P G -1
H1DB H 0.932539 -0.115308 0.474247 0.293 Uiso 0.5 1 calc R U P G -1
C1E C 1.094(4) -0.050(4) 0.447(2) 0.261(18) Uani 0.5 1 d D U P G -1
H1EA H 1.162029 0.004708 0.466732 0.313 Uiso 0.5 1 calc R U P G -1
H1EB H 1.041888 -0.018826 0.420897 0.313 Uiso 0.5 1 calc R U P G -1
C1F C 1.150(6) -0.146(4) 0.412(3) 0.24(2) Uani 0.5 1 d D U P G -1
H1FA H 1.216565 -0.120378 0.391107 0.353 Uiso 0.5 1 d R U P G -1
H1FB H 1.085035 -0.189718 0.383547 0.353 Uiso 0.5 1 d R U P G -1
H1FC H 1.183145 -0.187828 0.437357 0.353 Uiso 0.5 1 d R U P G -1
C58A C 0.898(2) 0.407(2) 0.0520(10) 0.097(5) Uani 0.61(4) 1 d D U P B 2
H58D H 0.981868 0.384437 0.051696 0.145 Uiso 0.61(4) 1 calc R U P B 2
H58E H 0.902051 0.480189 0.074038 0.145 Uiso 0.61(4) 1 calc R U P B 2
H58F H 0.863311 0.401749 0.012222 0.145 Uiso 0.61(4) 1 calc R U P B 2
C59A C 0.6330(14) 0.358(2) 0.0790(11) 0.099(5) Uani 0.61(4) 1 d D U P B 2
H59D H 0.626235 0.422246 0.108456 0.148 Uiso 0.61(4) 1 calc R U P B 2
H59E H 0.573147 0.300790 0.084081 0.148 Uiso 0.61(4) 1 calc R U P B 2
H59F H 0.615534 0.371321 0.040558 0.148 Uiso 0.61(4) 1 calc R U P B 2
C60A C 0.800(3) 0.1784(11) 0.0421(8) 0.099(5) Uani 0.61(4) 1 d D U P B 2
H60D H 0.732282 0.162255 0.010953 0.148 Uiso 0.61(4) 1 calc R U P B 2
H60E H 0.790340 0.127979 0.066820 0.148 Uiso 0.61(4) 1 calc R U P B 2
H60F H 0.879527 0.173062 0.025557 0.148 Uiso 0.61(4) 1 calc R U P B 2

loop_
_atom_site_aniso_label
_atom_site_aniso_U_11
_atom_site_aniso_U_22
_atom_site_aniso_U_33
_atom_site_aniso_U_23
_atom_site_aniso_U_13
_atom_site_aniso_U_12
Gd1 0.0533(2) 0.0504(2) 0.04277(18) 0.01226(13) 0.00638(12) 0.01267(14)
C42 0.054(3) 0.036(3) 0.062(4) 0.008(3) 0.011(3) 0.010(3)
N6 0.051(3) 0.040(3) 0.056(4) 0.005(3) 0.013(3) 0.008(3)
C43 0.061(3) 0.036(3) 0.065(3) 0.011(3) 0.010(3) 0.006(3)
C44 0.092(4) 0.057(4) 0.078(4) 0.008(4) 0.013(4) 0.009(4)
C45 0.072(4) 0.052(4) 0.093(4) 0.003(4) 0.021(4) 0.000(4)
C46 0.076(4) 0.047(4) 0.085(4) 0.011(4) 0.004(4) 0.012(3)
C47 0.097(5) 0.064(4) 0.088(4) 0.008(4) 0.007(4) 0.017(4)
C48 0.092(5) 0.066(4) 0.101(5) 0.009(4) 0.003(4) 0.005(4)
C49 0.085(4) 0.065(4) 0.102(5) 0.006(4) 0.014(4) 0.001(4)
C50 0.084(5) 0.058(4) 0.102(5) 0.019(4) 0.021(5) 0.009(4)
C51 0.077(4) 0.058(4) 0.089(5) 0.016(4) 0.011(4) 0.012(4)
C52 0.087(5) 0.066(4) 0.089(5) 0.007(4) 0.010(4) 0.013(4)
Si1 0.1131(19) 0.0751(15) 0.0497(12) 0.0182(11) 0.0031(12) 0.0065(14)
C58 0.141(12) 0.079(13) 0.060(12) 0.013(11) 0.019(10) 0.020(12)
C59 0.116(12) 0.098(14) 0.069(12) 0.022(12) -0.019(11) -0.008(12)
C60 0.132(15) 0.102(12) 0.078(11) 0.015(10) 0.003(13) -0.006(13)
C57 0.085(5) 0.085(6) 0.056(4) 0.026(4) 0.025(4) 0.022(4)
O1 0.092(4) 0.089(4) 0.121(4) 0.053(3) 0.036(3) 0.047(3)
C53 0.110(6) 0.109(6) 0.147(7) 0.068(6) 0.050(6) 0.043(6)
C54 0.118(7) 0.125(6) 0.154(7) 0.069(6) 0.042(6) 0.041(6)
C55 0.116(6) 0.123(6) 0.152(6) 0.067(6) 0.038(6) 0.040(5)
C56 0.112(6) 0.109(6) 0.146(6) 0.059(6) 0.044(6) 0.043(5)
N1 0.059(3) 0.066(4) 0.049(3) 0.014(3) 0.010(3) -0.008(3)
N2 0.066(4) 0.093(4) 0.087(4) 0.050(3) 0.008(3) -0.007(3)
C13 0.102(5) 0.116(5) 0.112(5) 0.063(4) 0.004(4) -0.010(5)
C11 0.084(7) 0.109(6) 0.088(6) 0.052(5) 0.010(5) -0.008(6)
C12 0.091(7) 0.115(6) 0.095(6) 0.052(6) 0.009(6) -0.010(6)
C14 0.087(7) 0.104(6) 0.113(6) 0.059(6) 0.010(5) -0.014(6)
C15 0.078(7) 0.098(6) 0.106(6) 0.054(5) 0.010(5) -0.012(6)
N3 0.066(3) 0.054(3) 0.049(3) 0.013(2) 0.018(3) 0.004(3)
C17 0.070(4) 0.048(4) 0.065(4) 0.020(4) 0.020(4) 0.006(4)
C18 0.070(5) 0.052(5) 0.073(5) 0.019(5) 0.019(5) 0.008(5)
C19 0.073(5) 0.048(5) 0.073(5) 0.019(5) 0.017(5) 0.001(5)
C20 0.075(5) 0.053(5) 0.069(5) 0.021(5) 0.025(5) 0.009(5)
C21 0.072(4) 0.061(5) 0.081(5) 0.018(4) 0.021(4) 0.007(4)
C22 0.073(5) 0.057(5) 0.088(5) 0.017(5) 0.020(5) 0.003(5)
C23 0.079(4) 0.055(4) 0.085(5) 0.019(4) 0.014(4) 0.000(4)
C24 0.081(5) 0.060(5) 0.082(5) 0.025(5) 0.022(5) -0.001(5)
C25 0.079(5) 0.059(5) 0.077(4) 0.026(4) 0.027(4) 0.005(4)
C26 0.075(5) 0.067(5) 0.081(5) 0.024(5) 0.025(5) 0.008(5)
N4 0.065(4) 0.049(3) 0.068(4) 0.006(3) 0.009(3) 0.004(3)
C1 0.057(4) 0.068(4) 0.044(4) 0.016(3) 0.003(3) -0.002(3)
C2 0.071(4) 0.055(4) 0.039(3) 0.012(3) 0.011(3) 0.004(3)
C3 0.064(4) 0.053(4) 0.047(4) 0.011(3) 0.006(3) 0.004(3)
C4 0.094(6) 0.075(5) 0.047(4) 0.017(4) 0.003(4) 0.016(4)
C5 0.095(6) 0.087(6) 0.058(5) 0.001(4) -0.025(5) 0.022(5)
C6 0.070(5) 0.072(5) 0.084(6) 0.005(5) -0.004(5) 0.003(4)
C7 0.050(4) 0.074(5) 0.076(5) 0.008(4) 0.002(4) 0.003(4)
C8 0.059(4) 0.051(4) 0.052(4) 0.008(3) 0.003(3) 0.011(3)
C9 0.053(4) 0.079(5) 0.055(4) 0.022(4) 0.010(3) -0.008(4)
C10 0.062(4) 0.077(5) 0.078(5) 0.031(4) 0.024(4) -0.003(4)
C16 0.073(5) 0.052(4) 0.043(4) 0.015(3) 0.014(3) -0.001(3)
C27 0.065(4) 0.045(4) 0.058(4) -0.003(3) 0.010(3) 0.003(3)
C28 0.044(3) 0.050(4) 0.062(4) 0.005(3) 0.009(3) 0.003(3)
C29 0.053(4) 0.064(5) 0.060(4) 0.002(4) 0.010(3) 0.001(4)
C30 0.067(5) 0.086(6) 0.074(5) 0.000(4) 0.006(4) 0.010(4)
C31 0.070(6) 0.140(10) 0.080(6) 0.002(6) 0.000(5) 0.023(6)
C32 0.068(6) 0.104(8) 0.083(6) -0.020(5) -0.001(5) 0.000(5)
C33 0.082(6) 0.075(6) 0.082(6) -0.007(5) 0.012(5) -0.012(5)
C34 0.056(4) 0.065(5) 0.061(4) 0.003(4) 0.009(3) -0.008(4)
C35 0.096(5) 0.048(4) 0.088(5) 0.013(4) 0.033(4) 0.016(4)
N5 0.137(5) 0.081(4) 0.110(5) 0.020(4) 0.057(4) 0.044(4)
C36 0.116(6) 0.073(5) 0.104(5) 0.021(4) 0.053(5) 0.027(5)
C37 0.151(6) 0.105(5) 0.135(6) 0.009(5) 0.054(5) 0.052(5)
C38 0.167(7) 0.117(6) 0.146(7) 0.017(6) 0.041(6) 0.060(6)
C39 0.174(7) 0.104(6) 0.143(7) 0.011(6) 0.037(6) 0.063(6)
C40 0.168(7) 0.096(5) 0.141(6) 0.011(5) 0.034(6) 0.057(5)
C41 0.152(6) 0.086(5) 0.124(6) 0.011(5) 0.038(5) 0.049(5)
N5A 0.139(6) 0.085(5) 0.116(6) 0.016(5) 0.051(5) 0.044(5)
C36A 0.121(7) 0.072(6) 0.104(6) 0.018(6) 0.049(6) 0.032(6)
C37A 0.150(7) 0.093(6) 0.124(6) 0.013(6) 0.049(6) 0.051(6)
C38A 0.164(7) 0.108(6) 0.139(7) 0.014(6) 0.043(6) 0.056(6)
C39A 0.167(8) 0.102(6) 0.142(7) 0.012(6) 0.037(6) 0.060(6)
C40A 0.166(7) 0.100(6) 0.140(7) 0.015(6) 0.039(6) 0.059(6)
C41A 0.154(7) 0.091(6) 0.128(6) 0.014(6) 0.043(6) 0.051(6)
N6A 0.055(5) 0.040(5) 0.060(5) 0.006(5) 0.010(5) 0.009(5)
C43A 0.068(4) 0.043(4) 0.073(4) 0.009(4) 0.011(4) 0.006(4)
C44A 0.078(4) 0.055(4) 0.085(5) 0.006(4) 0.011(4) 0.009(4)
C45A 0.083(5) 0.054(4) 0.087(4) 0.008(4) 0.005(4) 0.005(4)
C46A 0.079(5) 0.050(4) 0.085(5) 0.010(4) 0.012(5) 0.001(4)
C47A 0.084(5) 0.061(4) 0.091(5) 0.009(5) 0.008(5) 0.011(4)
C48A 0.093(6) 0.066(5) 0.092(5) 0.007(5) 0.007(5) 0.011(5)
C49A 0.089(5) 0.063(5) 0.091(5) 0.009(4) 0.010(5) 0.005(5)
C50A 0.087(5) 0.067(5) 0.097(6) 0.009(5) 0.014(5) 0.002(5)
C51A 0.083(5) 0.061(5) 0.097(5) 0.012(5) 0.017(5) 0.002(5)
C52A 0.084(6) 0.061(6) 0.098(6) 0.016(6) 0.011(6) 0.008(6)
C11A 0.084(6) 0.109(6) 0.087(5) 0.051(5) 0.009(5) -0.006(5)
C12A 0.094(7) 0.115(6) 0.094(5) 0.052(5) 0.007(5) -0.007(5)
C14A 0.086(7) 0.104(6) 0.115(5) 0.056(5) 0.010(5) -0.010(5)
C15A 0.079(7) 0.098(5) 0.107(5) 0.053(5) 0.015(5) -0.011(5)
C17A 0.069(3) 0.046(3) 0.062(3) 0.021(3) 0.020(3) 0.007(3)
C18A 0.071(4) 0.054(4) 0.073(5) 0.016(4) 0.020(4) 0.007(4)
C19A 0.074(4) 0.045(4) 0.072(5) 0.017(4) 0.016(4) 0.002(4)
C20A 0.077(4) 0.052(5) 0.069(4) 0.024(4) 0.022(4) 0.012(4)
C21A 0.070(4) 0.063(4) 0.081(5) 0.017(4) 0.022(4) 0.010(4)
C22A 0.074(4) 0.062(5) 0.093(5) 0.018(4) 0.015(4) -0.001(4)
C23A 0.081(4) 0.055(4) 0.085(4) 0.022(4) 0.012(4) 0.000(4)
C24A 0.084(4) 0.059(4) 0.084(5) 0.024(4) 0.026(4) -0.001(4)
C25A 0.079(4) 0.059(4) 0.077(4) 0.028(4) 0.029(4) 0.007(4)
C26A 0.076(5) 0.068(4) 0.078(5) 0.025(4) 0.025(4) 0.003(4)
C53A 0.115(6) 0.109(6) 0.149(6) 0.063(5) 0.035(6) 0.044(5)
C54A 0.122(7) 0.128(7) 0.156(7) 0.067(6) 0.037(6) 0.038(6)
C55A 0.120(7) 0.121(7) 0.151(7) 0.058(6) 0.035(6) 0.043(6)
C56A 0.111(7) 0.112(7) 0.142(7) 0.053(6) 0.036(6) 0.047(6)
C1A 0.19(4) 0.32(5) 0.15(3) 0.04(3) -0.06(3) -0.01(4)
C1B 0.25(4) 0.33(4) 0.19(3) 0.03(2) -0.07(3) 0.03(3)
C1C 0.23(3) 0.35(4) 0.22(3) 0.03(2) -0.06(3) 0.02(3)
C1D 0.18(3) 0.34(4) 0.19(3) 0.04(2) -0.06(2) 0.00(3)
C1E 0.20(4) 0.32(4) 0.23(4) 0.05(3) -0.03(2) -0.03(3)
C1F 0.19(4) 0.26(4) 0.23(5) 0.06(3) 0.02(3) -0.09(3)
C58A 0.145(10) 0.091(11) 0.055(9) 0.029(9) 0.013(8) -0.014(10)
C59A 0.106(10) 0.103(12) 0.077(10) 0.013(10) -0.012(8) -0.007(9)
C60A 0.117(13) 0.101(9) 0.072(8) 0.014(7) 0.008(10) -0.007(9)

loop_
_atom_type_symbol
_atom_type_description
_atom_type_scat_dispersion_real
_atom_type_scat_dispersion_imag
_atom_type_scat_source
C C 0.0033 0.0016 'International Tables Vol C Tables 4.2.6.8 and 6.1.1.4'
H H 0.0000 0.0000 'International Tables Vol C Tables 4.2.6.8 and 6.1.1.4'
Gd Gd -0.1653 3.9035 'International Tables Vol C Tables 4.2.6.8 and 6.1.1.4'
N N 0.0061 0.0033 'International Tables Vol C Tables 4.2.6.8 and 6.1.1.4'
O O 0.0106 0.0060 'International Tables Vol C Tables 4.2.6.8 and 6.1.1.4'
Si Si 0.0817 0.0704 'International Tables Vol C Tables 4.2.6.8 and 6.1.1.4'

loop_
_geom_angle_atom_site_label_1
_geom_angle_atom_site_label_2
_geom_angle_atom_site_label_3
_geom_angle
_geom_angle_site_symmetry_1
_geom_angle_site_symmetry_3
_geom_angle_publ_flag
N6 Gd1 N3 93.8(5) . . ?
N6 Gd1 C1 107.7(2) . . ?
N6 Gd1 C27 72.6(2) . . ?
C57 Gd1 N6 91.7(5) . . ?
C57 Gd1 N3 163.3(2) . . ?
C57 Gd1 C1 94.8(2) . . ?
C57 Gd1 C27 99.5(2) . . ?
C57 Gd1 N6A 94.0(12) . . ?
O1 Gd1 N6 168.1(3) . . ?
O1 Gd1 C57 91.9(2) . . ?
O1 Gd1 N3 85.93(18) . . ?
O1 Gd1 C1 83.3(2) . . ?
O1 Gd1 C27 95.6(2) . . ?
O1 Gd1 N6A 167.6(6) . . ?
C1 Gd1 N3 68.49(19) . . ?
C1 Gd1 C27 165.7(2) . . ?
C27 Gd1 N3 97.2(2) . . ?
N6A Gd1 N3 91.5(11) . . ?
N6A Gd1 C1 107.0(4) . . ?
N6A Gd1 C27 72.6(4) . . ?
N6 C42 H42 117.5 . . ?
N6 C42 C28 124.9(6) . . ?
C28 C42 H42 117.5 . . ?
C28 C42 H42A 117.5 . . ?
N6A C42 H42A 117.5 . . ?
N6A C42 C28 124.9(9) . . ?
C42 N6 Gd1 111.0(5) . . ?
C42 N6 C43 119.8(7) . . ?
C43 N6 Gd1 129.2(6) . . ?
N6 C43 C44 108.7(9) . . ?
N6 C43 C45 106.0(9) . . ?
N6 C43 C46 116.6(8) . . ?
C44 C43 C45 110.2(9) . . ?
C44 C43 C46 107.7(9) . . ?
C45 C43 C46 107.6(9) . . ?
C43 C44 H44A 109.3 . . ?
C43 C44 H44B 109.3 . . ?
C43 C44 C47 111.4(9) . . ?
H44A C44 H44B 108.0 . . ?
C47 C44 H44A 109.3 . . ?
C47 C44 H44B 109.3 . . ?
C43 C45 H45A 109.4 . . ?
C43 C45 H45B 109.4 . . ?
C43 C45 C49 111.2(8) . . ?
H45A C45 H45B 108.0 . . ?
C49 C45 H45A 109.4 . . ?
C49 C45 H45B 109.4 . . ?
C43 C46 H46A 109.6 . . ?
C43 C46 H46B 109.6 . . ?
C43 C46 C51 110.2(8) . . ?
H46A C46 H46B 108.1 . . ?
C51 C46 H46A 109.6 . . ?
C51 C46 H46B 109.6 . . ?
C44 C47 H47 111.8 . . ?
C48 C47 C44 105.4(10) . . ?
C48 C47 H47 111.8 . . ?
C52 C47 C44 103.2(10) . . ?
C52 C47 H47 111.8 . . ?
C52 C47 C48 112.3(11) . . ?
C47 C48 H48A 108.6 . . ?
C47 C48 H48B 108.6 . . ?
H48A C48 H48B 107.6 . . ?
C49 C48 C47 114.6(12) . . ?
C49 C48 H48A 108.6 . . ?
C49 C48 H48B 108.6 . . ?
C45 C49 H49 110.7 . . ?
C48 C49 C45 106.0(11) . . ?
C48 C49 H49 110.7 . . ?
C48 C49 C50 113.5(12) . . ?
C50 C49 C45 104.9(11) . . ?
C50 C49 H49 110.7 . . ?
C49 C50 H50A 109.0 . . ?
C49 C50 H50B 109.0 . . ?
H50A C50 H50B 107.8 . . ?
C51 C50 C49 112.8(10) . . ?
C51 C50 H50A 109.0 . . ?
C51 C50 H50B 109.0 . . ?
C46 C51 H51 110.7 . . ?
C50 C51 C46 107.2(9) . . ?
C50 C51 H51 110.7 . . ?
C52 C51 C46 105.0(10) . . ?
C52 C51 C50 112.3(11) . . ?
C52 C51 H51 110.7 . . ?
C47 C52 H52A 109.0 . . ?
C47 C52 H52B 109.0 . . ?
C51 C52 C47 113.0(10) . . ?
C51 C52 H52A 109.0 . . ?
C51 C52 H52B 109.0 . . ?
H52A C52 H52B 107.8 . . ?
C58 Si1 C59 106.7(13) . . ?
C58 Si1 C60 106.1(12) . . ?
C60 Si1 C59 105.6(12) . . ?
C57 Si1 C58 118.7(13) . . ?
C57 Si1 C59 106.4(12) . . ?
C57 Si1 C60 112.5(11) . . ?
C57 Si1 C58A 111.4(8) . . ?
C57 Si1 C59A 113.0(8) . . ?
C57 Si1 C60A 110.2(7) . . ?
C59A Si1 C58A 106.7(9) . . ?
C60A Si1 C58A 105.6(8) . . ?
C60A Si1 C59A 109.6(8) . . ?
Si1 C58 H58A 109.5 . . ?
Si1 C58 H58B 109.5 . . ?
Si1 C58 H58C 109.5 . . ?
H58A C58 H58B 109.5 . . ?
H58A C58 H58C 109.5 . . ?
H58B C58 H58C 109.5 . . ?
Si1 C59 H59A 109.5 . . ?
Si1 C59 H59B 109.5 . . ?
Si1 C59 H59C 109.5 . . ?
H59A C59 H59B 109.5 . . ?
H59A C59 H59C 109.5 . . ?
H59B C59 H59C 109.5 . . ?
Si1 C60 H60A 109.5 . . ?
Si1 C60 H60B 109.5 . . ?
Si1 C60 H60C 109.5 . . ?
H60A C60 H60B 109.5 . . ?
H60A C60 H60C 109.5 . . ?
H60B C60 H60C 109.5 . . ?
Gd1 C57 H57A 103.1 . . ?
Gd1 C57 H57B 103.1 . . ?
Si1 C57 Gd1 136.3(4) . . ?
Si1 C57 H57A 103.1 . . ?
Si1 C57 H57B 103.1 . . ?
H57A C57 H57B 105.1 . . ?
C53 O1 Gd1 128.8(8) . . ?
C53 O1 C56 106.0(10) . . ?
C56 O1 Gd1 118.1(7) . . ?
C53A O1 Gd1 126.4(9) . . ?
C56A O1 Gd1 126.9(8) . . ?
C56A O1 C53A 101.5(11) . . ?
O1 C53 H53A 109.7 . . ?
O1 C53 H53B 109.7 . . ?
H53A C53 H53B 108.2 . . ?
C54 C53 O1 110.0(12) . . ?
C54 C53 H53A 109.7 . . ?
C54 C53 H53B 109.7 . . ?
C53 C54 H54A 110.5 . . ?
C53 C54 H54B 110.5 . . ?
C53 C54 C55 106.3(13) . . ?
H54A C54 H54B 108.7 . . ?
C55 C54 H54A 110.5 . . ?
C55 C54 H54B 110.5 . . ?
C54 C55 H55A 109.8 . . ?
C54 C55 H55B 109.8 . . ?
H55A C55 H55B 108.3 . . ?
C56 C55 C54 109.2(13) . . ?
C56 C55 H55A 109.8 . . ?
C56 C55 H55B 109.8 . . ?
O1 C56 H56A 110.3 . . ?
O1 C56 H56B 110.3 . . ?
C55 C56 O1 107.1(12) . . ?
C55 C56 H56A 110.3 . . ?
C55 C56 H56B 110.3 . . ?
H56A C56 H56B 108.6 . . ?
C1 N1 C8 112.4(5) . . ?
C1 N1 C9 124.6(5) . . ?
C8 N1 C9 122.9(6) . . ?
C11 N2 C15 108.6(15) . . ?
C10 N2 C11 106.4(11) . . ?
C10 N2 C15 113.9(12) . . ?
C10 N2 C15A 108.3(8) . . ?
C11A N2 C10 114.2(8) . . ?
C11A N2 C15A 110.2(9) . . ?
H13A C13 H13B 107.8 . . ?
H13C C13 H13D 108.2 . . ?
C12 C13 H13A 109.1 . . ?
C12 C13 H13B 109.1 . . ?
C14 C13 H13A 109.1 . . ?
C14 C13 H13B 109.1 . . ?
C14 C13 C12 112.6(14) . . ?
C12A C13 H13C 109.7 . . ?
C12A C13 H13D 109.7 . . ?
C14A C13 H13C 109.7 . . ?
C14A C13 H13D 109.7 . . ?
C14A C13 C12A 109.9(10) . . ?
N2 C11 H11A 109.0 . . ?
N2 C11 H11B 109.0 . . ?
N2 C11 C12 112.9(16) . . ?
H11A C11 H11B 107.8 . . ?
C12 C11 H11A 109.0 . . ?
C12 C11 H11B 109.0 . . ?
C13 C12 C11 111.8(16) . . ?
C13 C12 H12A 109.3 . . ?
C13 C12 H12B 109.3 . . ?
C11 C12 H12A 109.3 . . ?
C11 C12 H12B 109.3 . . ?
H12A C12 H12B 107.9 . . ?
C13 C14 H14A 109.3 . . ?
C13 C14 H14B 109.3 . . ?
C13 C14 C15 111.5(16) . . ?
H14A C14 H14B 108.0 . . ?
C15 C14 H14A 109.3 . . ?
C15 C14 H14B 109.3 . . ?
N2 C15 C14 109.8(16) . . ?
N2 C15 H15A 109.7 . . ?
N2 C15 H15B 109.7 . . ?
C14 C15 H15A 109.7 . . ?
C14 C15 H15B 109.7 . . ?
H15A C15 H15B 108.2 . . ?
C17 N3 Gd1 125.3(9) . . ?
C16 N3 Gd1 112.6(4) . . ?
C16 N3 C17 122.1(10) . . ?
C16 N3 C17A 120.5(7) . . ?
C17A N3 Gd1 126.9(6) . . ?
N3 C17 C18 108.9(14) . . ?
N3 C17 C19 108.0(14) . . ?
N3 C17 C20 114.3(15) . . ?
C18 C17 C19 110.6(16) . . ?
C18 C17 C20 107.9(15) . . ?
C20 C17 C19 107.1(15) . . ?
C17 C18 H18A 109.4 . . ?
C17 C18 H18B 109.4 . . ?
C17 C18 C21 111.0(13) . . ?
H18A C18 H18B 108.0 . . ?
C21 C18 H18A 109.4 . . ?
C21 C18 H18B 109.4 . . ?
C17 C19 H19A 109.6 . . ?
C17 C19 H19B 109.6 . . ?
H19A C19 H19B 108.2 . . ?
C23 C19 C17 110.1(13) . . ?
C23 C19 H19A 109.6 . . ?
C23 C19 H19B 109.6 . . ?
C17 C20 H20A 109.5 . . ?
C17 C20 H20B 109.5 . . ?
C17 C20 C25 110.9(14) . . ?
H20A C20 H20B 108.0 . . ?
C25 C20 H20A 109.5 . . ?
C25 C20 H20B 109.5 . . ?
C18 C21 H21 110.4 . . ?
C22 C21 C18 109.7(16) . . ?
C22 C21 H21 110.4 . . ?
C22 C21 C26 110.8(16) . . ?
C26 C21 C18 105.0(16) . . ?
C26 C21 H21 110.4 . . ?
C21 C22 H22A 109.7 . . ?
C21 C22 H22B 109.7 . . ?
C21 C22 C23 110.0(15) . . ?
H22A C22 H22B 108.2 . . ?
C23 C22 H22A 109.7 . . ?
C23 C22 H22B 109.7 . . ?
C19 C23 H23 109.4 . . ?
C22 C23 C19 105.6(16) . . ?
C22 C23 H23 109.4 . . ?
C24 C23 C19 110.3(16) . . ?
C24 C23 C22 112.7(17) . . ?
C24 C23 H23 109.4 . . ?
C23 C24 H24A 109.6 . . ?
C23 C24 H24B 109.6 . . ?
C23 C24 C25 110.3(15) . . ?
H24A C24 H24B 108.1 . . ?
C25 C24 H24A 109.6 . . ?
C25 C24 H24B 109.6 . . ?
C20 C25 H25 110.5 . . ?
C24 C25 C20 106.3(16) . . ?
C24 C25 H25 110.5 . . ?
C26 C25 C20 111.0(16) . . ?
C26 C25 C24 108.1(17) . . ?
C26 C25 H25 110.5 . . ?
C21 C26 H26A 109.2 . . ?
C21 C26 H26B 109.2 . . ?
C25 C26 C21 112.2(15) . . ?
C25 C26 H26A 109.2 . . ?
C25 C26 H26B 109.2 . . ?
H26A C26 H26B 107.9 . . ?
C27 N4 C34 111.8(6) . . ?
C27 N4 C35 124.5(6) . . ?
C34 N4 C35 123.6(6) . . ?
N1 C1 Gd1 143.3(4) . . ?
N1 C1 C2 104.7(5) . . ?
C2 C1 Gd1 111.8(4) . . ?
C1 C2 C3 108.9(6) . . ?
C16 C2 C1 123.2(6) . . ?
C16 C2 C3 127.8(6) . . ?
C4 C3 C2 135.3(7) . . ?
C8 C3 C2 106.3(5) . . ?
C8 C3 C4 118.3(7) . . ?
C3 C4 H4 120.6 . . ?
C5 C4 C3 118.8(8) . . ?
C5 C4 H4 120.6 . . ?
C4 C5 H5 119.3 . . ?
C4 C5 C6 121.3(7) . . ?
C6 C5 H5 119.3 . . ?
C5 C6 H6 119.4 . . ?
C7 C6 C5 121.2(8) . . ?
C7 C6 H6 119.4 . . ?
C6 C7 H7 121.5 . . ?
C6 C7 C8 117.0(8) . . ?
C8 C7 H7 121.5 . . ?
C3 C8 N1 107.5(6) . . ?
C7 C8 N1 129.2(7) . . ?
C7 C8 C3 123.2(7) . . ?
N1 C9 H9A 109.2 . . ?
N1 C9 H9B 109.2 . . ?
N1 C9 C10 112.1(6) . . ?
H9A C9 H9B 107.9 . . ?
C10 C9 H9A 109.2 . . ?
C10 C9 H9B 109.2 . . ?
N2 C10 C9 114.1(6) . . ?
N2 C10 H10A 108.7 . . ?
N2 C10 H10B 108.7 . . ?
C9 C10 H10A 108.7 . . ?
C9 C10 H10B 108.7 . . ?
H10A C10 H10B 107.6 . . ?
N3 C16 C2 124.0(6) . . ?
N3 C16 H16 118.0 . . ?
C2 C16 H16 118.0 . . ?
N4 C27 Gd1 147.2(5) . . ?
N4 C27 C28 105.6(6) . . ?
C28 C27 Gd1 105.6(4) . . ?
C42 C28 C29 125.4(6) . . ?
C27 C28 C42 124.6(6) . . ?
C27 C28 C29 109.9(6) . . ?
C30 C29 C28 135.7(7) . . ?
C30 C29 C34 119.3(7) . . ?
C34 C29 C28 105.0(6) . . ?
C29 C30 H30 121.1 . . ?
C29 C30 C31 117.8(8) . . ?
C31 C30 H30 121.1 . . ?
C30 C31 H31 118.8 . . ?
C32 C31 C30 122.3(9) . . ?
C32 C31 H31 118.8 . . ?
C31 C32 H32 119.9 . . ?
C33 C32 C31 120.3(8) . . ?
C33 C32 H32 119.9 . . ?
C32 C33 H33 120.7 . . ?
C32 C33 C34 118.5(9) . . ?
C34 C33 H33 120.7 . . ?
N4 C34 C29 107.7(6) . . ?
C33 C34 N4 130.6(8) . . ?
C33 C34 C29 121.7(8) . . ?
N4 C35 H35A 109.3 . . ?
N4 C35 H35B 109.3 . . ?
N4 C35 H35C 109.6 . . ?
N4 C35 H35D 109.6 . . ?
N4 C35 C36 111.5(7) . . ?
N4 C35 C36A 110.4(13) . . ?
H35A C35 H35B 108.0 . . ?
H35C C35 H35D 108.1 . . ?
C36 C35 H35A 109.3 . . ?
C36 C35 H35B 109.3 . . ?
C36A C35 H35C 109.6 . . ?
C36A C35 H35D 109.6 . . ?
C37 N5 C36 108.5(10) . . ?
C41 N5 C36 109.9(11) . . ?
C41 N5 C37 111.8(11) . . ?
C35 C36 H36A 109.3 . . ?
C35 C36 H36B 109.3 . . ?
N5 C36 C35 111.6(9) . . ?
N5 C36 H36A 109.3 . . ?
N5 C36 H36B 109.3 . . ?
H36A C36 H36B 108.0 . . ?
N5 C37 H37A 109.8 . . ?
N5 C37 H37B 109.8 . . ?
N5 C37 C38 109.6(11) . . ?
H37A C37 H37B 108.2 . . ?
C38 C37 H37A 109.8 . . ?
C38 C37 H37B 109.8 . . ?
C37 C38 H38A 109.9 . . ?
C37 C38 H38B 109.9 . . ?
H38A C38 H38B 108.3 . . ?
C39 C38 C37 109.0(13) . . ?
C39 C38 H38A 109.9 . . ?
C39 C38 H38B 109.9 . . ?
C38 C39 H39A 109.6 . . ?
C38 C39 H39B 109.6 . . ?
H39A C39 H39B 108.1 . . ?
C40 C39 C38 110.3(13) . . ?
C40 C39 H39A 109.6 . . ?
C40 C39 H39B 109.6 . . ?
C39 C40 H40A 110.6 . . ?
C39 C40 H40B 110.6 . . ?
C39 C40 C41 105.8(12) . . ?
H40A C40 H40B 108.7 . . ?
C41 C40 H40A 110.6 . . ?
C41 C40 H40B 110.6 . . ?
N5 C41 C40 113.6(12) . . ?
N5 C41 H41A 108.8 . . ?
N5 C41 H41B 108.8 . . ?
C40 C41 H41A 108.8 . . ?
C40 C41 H41B 108.8 . . ?
H41A C41 H41B 107.7 . . ?
C36A N5A C37A 110(2) . . ?
C41A N5A C36A 123(3) . . ?
C41A N5A C37A 108(2) . . ?
C35 C36A H36C 108.1 . . ?
C35 C36A H36D 108.1 . . ?
N5A C36A C35 117(2) . . ?
N5A C36A H36C 108.1 . . ?
N5A C36A H36D 108.1 . . ?
H36C C36A H36D 107.3 . . ?
N5A C37A H37C 110.1 . . ?
N5A C37A H37D 110.1 . . ?
N5A C37A C38A 108(2) . . ?
H37C C37A H37D 108.4 . . ?
C38A C37A H37C 110.1 . . ?
C38A C37A H37D 110.1 . . ?
C37A C38A H38C 110.5 . . ?
C37A C38A H38D 110.5 . . ?
H38C C38A H38D 108.7 . . ?
C39A C38A C37A 106(2) . . ?
C39A C38A H38C 110.5 . . ?
C39A C38A H38D 110.5 . . ?
C38A C39A H39C 110.0 . . ?
C38A C39A H39D 110.0 . . ?
H39C C39A H39D 108.3 . . ?
C40A C39A C38A 109(2) . . ?
C40A C39A H39C 110.0 . . ?
C40A C39A H39D 110.0 . . ?
C39A C40A H40C 109.6 . . ?
C39A C40A H40D 109.6 . . ?
C39A C40A C41A 110(2) . . ?
H40C C40A H40D 108.1 . . ?
C41A C40A H40C 109.6 . . ?
C41A C40A H40D 109.6 . . ?
N5A C41A C40A 114(2) . . ?
N5A C41A H41C 108.9 . . ?
N5A C41A H41D 108.9 . . ?
C40A C41A H41C 108.9 . . ?
C40A C41A H41D 108.9 . . ?
H41C C41A H41D 107.7 . . ?
C42 N6A Gd1 109.8(8) . . ?
C42 N6A C43A 121.4(14) . . ?
C43A N6A Gd1 127.1(12) . . ?
N6A C43A C44A 112.8(17) . . ?
N6A C43A C45A 108.7(16) . . ?
N6A C43A C46A 114(2) . . ?
C44A C43A C45A 107.4(17) . . ?
C44A C43A C46A 108.0(16) . . ?
C45A C43A C46A 106.1(16) . . ?
C43A C44A H44C 109.3 . . ?
C43A C44A H44D 109.3 . . ?
C43A C44A C47A 111.7(15) . . ?
H44C C44A H44D 107.9 . . ?
C47A C44A H44C 109.3 . . ?
C47A C44A H44D 109.3 . . ?
C43A C45A H45C 108.9 . . ?
C43A C45A H45D 109.0 . . ?
C43A C45A C49A 113.1(15) . . ?
H45C C45A H45D 107.8 . . ?
C49A C45A H45C 109.0 . . ?
C49A C45A H45D 108.9 . . ?
C43A C46A H46C 109.6 . . ?
C43A C46A H46D 109.7 . . ?
C43A C46A C51A 110.1(15) . . ?
H46C C46A H46D 108.2 . . ?
C51A C46A H46C 109.7 . . ?
C51A C46A H46D 109.6 . . ?
C44A C47A H47A 111.5 . . ?
C48A C47A C44A 99.9(18) . . ?
C48A C47A H47A 111.5 . . ?
C52A C47A C44A 110.9(19) . . ?
C52A C47A H47A 111.5 . . ?
C52A C47A C48A 111(2) . . ?
C47A C48A H48C 108.6 . . ?
C47A C48A H48D 108.6 . . ?
H48C C48A H48D 107.6 . . ?
C49A C48A C47A 115(2) . . ?
C49A C48A H48C 108.6 . . ?
C49A C48A H48D 108.6 . . ?
C45A C49A H49A 112.1 . . ?
C48A C49A C45A 115(2) . . ?
C48A C49A H49A 112.1 . . ?
C48A C49A C50A 109(2) . . ?
C50A C49A C45A 95.6(17) . . ?
C50A C49A H49A 112.1 . . ?
C49A C50A H50C 108.6 . . ?
C49A C50A H50D 108.6 . . ?
H50C C50A H50D 107.6 . . ?
C51A C50A C49A 114.5(19) . . ?
C51A C50A H50C 108.6 . . ?
C51A C50A H50D 108.6 . . ?
C46A C51A H51A 111.2 . . ?
C50A C51A C46A 116(2) . . ?
C50A C51A H51A 111.2 . . ?
C50A C51A C52A 109(2) . . ?
C52A C51A C46A 97.4(17) . . ?
C52A C51A H51A 111.2 . . ?
C47A C52A C51A 113.2(19) . . ?
C47A C52A H52C 108.9 . . ?
C47A C52A H52D 108.9 . . ?
C51A C52A H52C 108.9 . . ?
C51A C52A H52D 108.9 . . ?
H52C C52A H52D 107.8 . . ?
N2 C11A H11C 109.6 . . ?
N2 C11A H11D 109.6 . . ?
N2 C11A C12A 110.3(10) . . ?
H11C C11A H11D 108.1 . . ?
C12A C11A H11C 109.6 . . ?
C12A C11A H11D 109.6 . . ?
C13 C12A H12C 109.8 . . ?
C13 C12A H12D 109.8 . . ?
C11A C12A C13 109.3(11) . . ?
C11A C12A H12C 109.8 . . ?
C11A C12A H12D 109.8 . . ?
H12C C12A H12D 108.3 . . ?
C13 C14A H14C 109.4 . . ?
C13 C14A H14D 109.4 . . ?
H14C C14A H14D 108.0 . . ?
C15A C14A C13 111.2(11) . . ?
C15A C14A H14C 109.4 . . ?
C15A C14A H14D 109.4 . . ?
N2 C15A C14A 112.5(11) . . ?
N2 C15A H15C 109.1 . . ?
N2 C15A H15D 109.1 . . ?
C14A C15A H15C 109.1 . . ?
C14A C15A H15D 109.1 . . ?
H15C C15A H15D 107.8 . . ?
N3 C17A C18A 107.7(8) . . ?
N3 C17A C19A 107.5(8) . . ?
N3 C17A C20A 114.8(9) . . ?
C18A C17A C19A 110.1(9) . . ?
C18A C17A C20A 108.7(9) . . ?
C20A C17A C19A 108.0(9) . . ?
C17A C18A H18C 109.5 . . ?
C17A C18A H18D 109.5 . . ?
C17A C18A C21A 110.5(8) . . ?
H18C C18A H18D 108.1 . . ?
C21A C18A H18C 109.5 . . ?
C21A C18A H18D 109.5 . . ?
C17A C19A H19C 109.6 . . ?
C17A C19A H19D 109.6 . . ?
H19C C19A H19D 108.1 . . ?
C23A C19A C17A 110.3(8) . . ?
C23A C19A H19C 109.6 . . ?
C23A C19A H19D 109.6 . . ?
C17A C20A H20C 109.6 . . ?
C17A C20A H20D 109.6 . . ?
C17A C20A C25A 110.1(9) . . ?
H20C C20A H20D 108.2 . . ?
C25A C20A H20C 109.6 . . ?
C25A C20A H20D 109.6 . . ?
C18A C21A H21A 110.2 . . ?
C22A C21A C18A 109.1(9) . . ?
C22A C21A H21A 110.2 . . ?
C22A C21A C26A 110.6(10) . . ?
C26A C21A C18A 106.6(9) . . ?
C26A C21A H21A 110.2 . . ?
C21A C22A H22C 109.3 . . ?
C21A C22A H22D 109.3 . . ?
C21A C22A C23A 111.5(10) . . ?
H22C C22A H22D 108.0 . . ?
C23A C22A H22C 109.3 . . ?
C23A C22A H22D 109.3 . . ?
C19A C23A H23A 110.0 . . ?
C22A C23A C19A 108.5(9) . . ?
C22A C23A H23A 110.0 . . ?
C24A C23A C19A 108.9(10) . . ?
C24A C23A C22A 109.3(10) . . ?
C24A C23A H23A 110.0 . . ?
C23A C24A H24C 109.5 . . ?
C23A C24A H24D 109.5 . . ?
C23A C24A C25A 110.6(9) . . ?
H24C C24A H24D 108.1 . . ?
C25A C24A H24C 109.5 . . ?
C25A C24A H24D 109.5 . . ?
C20A C25A H25A 109.9 . . ?
C24A C25A C20A 108.7(9) . . ?
C24A C25A H25A 109.9 . . ?
C26A C25A C20A 107.7(9) . . ?
C26A C25A C24A 110.7(10) . . ?
C26A C25A H25A 109.9 . . ?
C21A C26A H26C 109.6 . . ?
C21A C26A H26D 109.6 . . ?
C25A C26A C21A 110.3(9) . . ?
C25A C26A H26C 109.6 . . ?
C25A C26A H26D 109.6 . . ?
H26C C26A H26D 108.1 . . ?
O1 C53A H53C 109.5 . . ?
O1 C53A H53D 109.5 . . ?
H53C C53A H53D 108.1 . . ?
C54A C53A O1 110.7(14) . . ?
C54A C53A H53C 109.5 . . ?
C54A C53A H53D 109.5 . . ?
C53A C54A H54C 110.5 . . ?
C53A C54A H54D 110.5 . . ?
C53A C54A C55A 105.9(16) . . ?
H54C C54A H54D 108.7 . . ?
C55A C54A H54C 110.5 . . ?
C55A C54A H54D 110.5 . . ?
C54A C55A H55C 110.2 . . ?
C54A C55A H55D 110.2 . . ?
C54A C55A C56A 107.6(16) . . ?
H55C C55A H55D 108.5 . . ?
C56A C55A H55C 110.2 . . ?
C56A C55A H55D 110.2 . . ?
O1 C56A H56C 110.5 . . ?
O1 C56A H56D 110.5 . . ?
C55A C56A O1 106.2(14) . . ?
C55A C56A H56C 110.5 . . ?
C55A C56A H56D 110.5 . . ?
H56C C56A H56D 108.7 . . ?
H1AA C1A H1AB 109.5 . . ?
H1AA C1A H1AC 109.5 . . ?
H1AB C1A H1AC 109.5 . . ?
C1B C1A H1AA 109.5 . . ?
C1B C1A H1AB 109.5 . . ?
C1B C1A H1AC 109.5 . . ?
C1A C1B H1BA 108.8 . . ?
C1A C1B H1BB 108.8 . . ?
H1BA C1B H1BB 107.7 . . ?
C1C C1B C1A 114(2) . . ?
C1C C1B H1BA 108.8 . . ?
C1C C1B H1BB 108.8 . . ?
C1B C1C H1CA 109.0 . . ?
C1B C1C H1CB 109.0 . . ?
C1B C1C C1D 113(2) . . ?
H1CA C1C H1CB 107.8 . . ?
C1D C1C H1CA 109.0 . . ?
C1D C1C H1CB 109.0 . . ?
C1C C1D H1DA 109.0 . . ?
C1C C1D H1DB 109.0 . . ?
H1DA C1D H1DB 107.8 . . ?
C1E C1D C1C 113(2) . . ?
C1E C1D H1DA 109.0 . . ?
C1E C1D H1DB 109.0 . . ?
C1D C1E H1EA 109.1 . . ?
C1D C1E H1EB 109.1 . . ?
C1D C1E C1F 112(2) . . ?
H1EA C1E H1EB 107.8 . . ?
C1F C1E H1EA 109.1 . . ?
C1F C1E H1EB 109.1 . . ?
C1E C1F H1FA 109.4 . . ?
C1E C1F H1FB 109.4 . . ?
C1E C1F H1FC 109.7 . . ?
H1FA C1F H1FB 109.5 . . ?
H1FA C1F H1FC 109.5 . . ?
H1FB C1F H1FC 109.5 . . ?
Si1 C58A H58D 109.5 . . ?
Si1 C58A H58E 109.5 . . ?
Si1 C58A H58F 109.5 . . ?
H58D C58A H58E 109.5 . . ?
H58D C58A H58F 109.5 . . ?
H58E C58A H58F 109.5 . . ?
Si1 C59A H59D 109.5 . . ?
Si1 C59A H59E 109.5 . . ?
Si1 C59A H59F 109.5 . . ?
H59D C59A H59E 109.5 . . ?
H59D C59A H59F 109.5 . . ?
H59E C59A H59F 109.5 . . ?
Si1 C60A H60D 109.5 . . ?
Si1 C60A H60E 109.5 . . ?
Si1 C60A H60F 109.5 . . ?
H60D C60A H60E 109.5 . . ?
H60D C60A H60F 109.5 . . ?
H60E C60A H60F 109.5 . . ?

loop_
_geom_bond_atom_site_label_1
_geom_bond_atom_site_label_2
_geom_bond_distance
_geom_bond_site_symmetry_2
_geom_bond_publ_flag
Gd1 N6 2.489(7) . ?
Gd1 C57 2.442(7) . ?
Gd1 O1 2.440(5) . ?
Gd1 N3 2.641(5) . ?
Gd1 C1 2.533(6) . ?
Gd1 C27 2.533(7) . ?
Gd1 N6A 2.499(14) . ?
C42 H42 0.9300 . ?
C42 H42A 0.9300 . ?
C42 N6 1.277(9) . ?
C42 C28 1.442(8) . ?
C42 N6A 1.292(15) . ?
N6 C43 1.465(9) . ?
C43 C44 1.514(14) . ?
C43 C45 1.521(14) . ?
C43 C46 1.535(13) . ?
C44 H44A 0.9700 . ?
C44 H44B 0.9700 . ?
C44 C47 1.581(14) . ?
C45 H45A 0.9700 . ?
C45 H45B 0.9700 . ?
C45 C49 1.596(15) . ?
C46 H46A 0.9700 . ?
C46 H46B 0.9700 . ?
C46 C51 1.588(14) . ?
C47 H47 0.9800 . ?
C47 C48 1.535(17) . ?
C47 C52 1.516(16) . ?
C48 H48A 0.9700 . ?
C48 H48B 0.9700 . ?
C48 C49 1.415(17) . ?
C49 H49 0.9800 . ?
C49 C50 1.508(17) . ?
C50 H50A 0.9700 . ?
C50 H50B 0.9700 . ?
C50 C51 1.496(16) . ?
C51 H51 0.9800 . ?
C51 C52 1.491(15) . ?
C52 H52A 0.9700 . ?
C52 H52B 0.9700 . ?
Si1 C58 1.857(14) . ?
Si1 C59 1.883(14) . ?
Si1 C60 1.863(14) . ?
Si1 C57 1.808(7) . ?
Si1 C58A 1.865(11) . ?
Si1 C59A 1.859(12) . ?
Si1 C60A 1.858(12) . ?
C58 H58A 0.9600 . ?
C58 H58B 0.9600 . ?
C58 H58C 0.9600 . ?
C59 H59A 0.9600 . ?
C59 H59B 0.9600 . ?
C59 H59C 0.9600 . ?
C60 H60A 0.9600 . ?
C60 H60B 0.9600 . ?
C60 H60C 0.9600 . ?
C57 H57A 0.9700 . ?
C57 H57B 0.9700 . ?
O1 C53 1.424(13) . ?
O1 C56 1.466(13) . ?
O1 C53A 1.497(14) . ?
O1 C56A 1.450(14) . ?
C53 H53A 0.9700 . ?
C53 H53B 0.9700 . ?
C53 C54 1.388(14) . ?
C54 H54A 0.9700 . ?
C54 H54B 0.9700 . ?
C54 C55 1.456(14) . ?
C55 H55A 0.9700 . ?
C55 H55B 0.9700 . ?
C55 C56 1.393(14) . ?
C56 H56A 0.9700 . ?
C56 H56B 0.9700 . ?
N1 C1 1.386(8) . ?
N1 C8 1.396(8) . ?
N1 C9 1.452(8) . ?
N2 C11 1.473(15) . ?
N2 C15 1.475(15) . ?
N2 C10 1.463(9) . ?
N2 C11A 1.463(12) . ?
N2 C15A 1.475(12) . ?
C13 H13A 0.9700 . ?
C13 H13B 0.9700 . ?
C13 H13C 0.9700 . ?
C13 H13D 0.9700 . ?
C13 C12 1.512(14) . ?
C13 C14 1.509(14) . ?
C13 C12A 1.528(12) . ?
C13 C14A 1.521(12) . ?
C11 H11A 0.9700 . ?
C11 H11B 0.9700 . ?
C11 C12 1.513(14) . ?
C12 H12A 0.9700 . ?
C12 H12B 0.9700 . ?
C14 H14A 0.9700 . ?
C14 H14B 0.9700 . ?
C14 C15 1.519(14) . ?
C15 H15A 0.9700 . ?
C15 H15B 0.9700 . ?
N3 C17 1.496(14) . ?
N3 C16 1.277(8) . ?
N3 C17A 1.490(10) . ?
C17 C18 1.512(16) . ?
C17 C19 1.550(16) . ?
C17 C20 1.535(16) . ?
C18 H18A 0.9700 . ?
C18 H18B 0.9700 . ?
C18 C21 1.576(17) . ?
C19 H19A 0.9700 . ?
C19 H19B 0.9700 . ?
C19 C23 1.549(16) . ?
C20 H20A 0.9700 . ?
C20 H20B 0.9700 . ?
C20 C25 1.559(17) . ?
C21 H21 0.9800 . ?
C21 C22 1.505(19) . ?
C21 C26 1.532(19) . ?
C22 H22A 0.9700 . ?
C22 H22B 0.9700 . ?
C22 C23 1.540(18) . ?
C23 H23 0.9800 . ?
C23 C24 1.507(18) . ?
C24 H24A 0.9700 . ?
C24 H24B 0.9700 . ?
C24 C25 1.540(18) . ?
C25 H25 0.9800 . ?
C25 C26 1.509(18) . ?
C26 H26A 0.9700 . ?
C26 H26B 0.9700 . ?
N4 C27 1.371(8) . ?
N4 C34 1.394(9) . ?
N4 C35 1.442(9) . ?
C1 C2 1.421(8) . ?
C2 C3 1.460(9) . ?
C2 C16 1.418(9) . ?
C3 C4 1.393(9) . ?
C3 C8 1.390(9) . ?
C4 H4 0.9300 . ?
C4 C5 1.362(11) . ?
C5 H5 0.9300 . ?
C5 C6 1.387(12) . ?
C6 H6 0.9300 . ?
C6 C7 1.367(11) . ?
C7 H7 0.9300 . ?
C7 C8 1.371(9) . ?
C9 H9A 0.9700 . ?
C9 H9B 0.9700 . ?
C9 C10 1.502(10) . ?
C10 H10A 0.9700 . ?
C10 H10B 0.9700 . ?
C16 H16 0.9300 . ?
C27 C28 1.403(9) . ?
C28 C29 1.447(9) . ?
C29 C30 1.380(10) . ?
C29 C34 1.410(10) . ?
C30 H30 0.9300 . ?
C30 C31 1.389(12) . ?
C31 H31 0.9300 . ?
C31 C32 1.387(13) . ?
C32 H32 0.9300 . ?
C32 C33 1.358(12) . ?
C33 H33 0.9300 . ?
C33 C34 1.385(10) . ?
C35 H35A 0.9700 . ?
C35 H35B 0.9700 . ?
C35 H35C 0.9700 . ?
C35 H35D 0.9700 . ?
C35 C36 1.506(11) . ?
C35 C36A 1.506(19) . ?
N5 C36 1.465(11) . ?
N5 C37 1.454(12) . ?
N5 C41 1.434(13) . ?
C36 H36A 0.9700 . ?
C36 H36B 0.9700 . ?
C37 H37A 0.9700 . ?
C37 H37B 0.9700 . ?
C37 C38 1.562(13) . ?
C38 H38A 0.9700 . ?
C38 H38B 0.9700 . ?
C38 C39 1.529(13) . ?
C39 H39A 0.9700 . ?
C39 H39B 0.9700 . ?
C39 C40 1.510(13) . ?
C40 H40A 0.9700 . ?
C40 H40B 0.9700 . ?
C40 C41 1.535(13) . ?
C41 H41A 0.9700 . ?
C41 H41B 0.9700 . ?
N5A C36A 1.428(16) . ?
N5A C37A 1.455(16) . ?
N5A C41A 1.421(17) . ?
C36A H36C 0.9700 . ?
C36A H36D 0.9700 . ?
C37A H37C 0.9700 . ?
C37A H37D 0.9700 . ?
C37A C38A 1.542(17) . ?
C38A H38C 0.9700 . ?
C38A H38D 0.9700 . ?
C38A C39A 1.534(17) . ?
C39A H39C 0.9700 . ?
C39A H39D 0.9700 . ?
C39A C40A 1.529(17) . ?
C40A H40C 0.9700 . ?
C40A H40D 0.9700 . ?
C40A C41A 1.539(17) . ?
C41A H41C 0.9700 . ?
C41A H41D 0.9700 . ?
N6A C43A 1.469(15) . ?
C43A C44A 1.51(2) . ?
C43A C45A 1.53(2) . ?
C43A C46A 1.54(2) . ?
C44A H44C 0.9700 . ?
C44A H44D 0.9700 . ?
C44A C47A 1.59(2) . ?
C45A H45C 0.9700 . ?
C45A H45D 0.9700 . ?
C45A C49A 1.61(2) . ?
C46A H46C 0.9700 . ?
C46A H46D 0.9700 . ?
C46A C51A 1.58(2) . ?
C47A H47A 0.9800 . ?
C47A C48A 1.54(2) . ?
C47A C52A 1.50(2) . ?
C48A H48C 0.9700 . ?
C48A H48D 0.9700 . ?
C48A C49A 1.40(2) . ?
C49A H49A 0.9800 . ?
C49A C50A 1.53(2) . ?
C50A H50C 0.9700 . ?
C50A H50D 0.9700 . ?
C50A C51A 1.50(2) . ?
C51A H51A 0.9800 . ?
C51A C52A 1.51(2) . ?
C52A H52C 0.9700 . ?
C52A H52D 0.9700 . ?
C11A H11C 0.9700 . ?
C11A H11D 0.9700 . ?
C11A C12A 1.522(12) . ?
C12A H12C 0.9700 . ?
C12A H12D 0.9700 . ?
C14A H14C 0.9700 . ?
C14A H14D 0.9700 . ?
C14A C15A 1.510(12) . ?
C15A H15C 0.9700 . ?
C15A H15D 0.9700 . ?
C17A C18A 1.511(12) . ?
C17A C19A 1.548(11) . ?
C17A C20A 1.538(12) . ?
C18A H18C 0.9700 . ?
C18A H18D 0.9700 . ?
C18A C21A 1.562(12) . ?
C19A H19C 0.9700 . ?
C19A H19D 0.9700 . ?
C19A C23A 1.544(12) . ?
C20A H20C 0.9700 . ?
C20A H20D 0.9700 . ?
C20A C25A 1.558(12) . ?
C21A H21A 0.9800 . ?
C21A C22A 1.501(14) . ?
C21A C26A 1.544(14) . ?
C22A H22C 0.9700 . ?
C22A H22D 0.9700 . ?
C22A C23A 1.533(14) . ?
C23A H23A 0.9800 . ?
C23A C24A 1.508(13) . ?
C24A H24C 0.9700 . ?
C24A H24D 0.9700 . ?
C24A C25A 1.543(13) . ?
C25A H25A 0.9800 . ?
C25A C26A 1.513(14) . ?
C26A H26C 0.9700 . ?
C26A H26D 0.9700 . ?
C53A H53C 0.9700 . ?
C53A H53D 0.9700 . ?
C53A C54A 1.382(15) . ?
C54A H54C 0.9700 . ?
C54A H54D 0.9700 . ?
C54A C55A 1.430(15) . ?
C55A H55C 0.9700 . ?
C55A H55D 0.9700 . ?
C55A C56A 1.433(15) . ?
C56A H56C 0.9700 . ?
C56A H56D 0.9700 . ?
C1A H1AA 0.9600 . ?
C1A H1AB 0.9600 . ?
C1A H1AC 0.9600 . ?
C1A C1B 1.517(14) . ?
C1B H1BA 0.9700 . ?
C1B H1BB 0.9700 . ?
C1B C1C 1.514(14) . ?
C1C H1CA 0.9700 . ?
C1C H1CB 0.9700 . ?
C1C C1D 1.521(14) . ?
C1D H1DA 0.9700 . ?
C1D H1DB 0.9700 . ?
C1D C1E 1.517(14) . ?
C1E H1EA 0.9700 . ?
C1E H1EB 0.9700 . ?
C1E C1F 1.517(14) . ?
C1F H1FA 0.9600 . ?
C1F H1FB 0.9600 . ?
C1F H1FC 0.9600 . ?
C58A H58D 0.9600 . ?
C58A H58E 0.9600 . ?
C58A H58F 0.9600 . ?
C59A H59D 0.9600 . ?
C59A H59E 0.9600 . ?
C59A H59F 0.9600 . ?
C60A H60D 0.9600 . ?
C60A H60E 0.9600 . ?
C60A H60F 0.9600 . ?

loop_
_geom_torsion_atom_site_label_1
_geom_torsion_atom_site_label_2
_geom_torsion_atom_site_label_3
_geom_torsion_atom_site_label_4
_geom_torsion
_geom_torsion_site_symmetry_1
_geom_torsion_site_symmetry_2
_geom_torsion_site_symmetry_3
_geom_torsion_site_symmetry_4
_geom_torsion_publ_flag
Gd1 N6 C43 C44 -68.3(15) . . . . ?
Gd1 N6 C43 C45 50.1(16) . . . . ?
Gd1 N6 C43 C46 169.7(11) . . . . ?
Gd1 O1 C53 C54 -161.0(14) . . . . ?
Gd1 O1 C56 C55 160.8(15) . . . . ?
Gd1 O1 C53A C54A -171.6(16) . . . . ?
Gd1 O1 C56A C55A -178.2(14) . . . . ?
Gd1 N3 C17 C18 -52(2) . . . . ?
Gd1 N3 C17 C19 67.9(19) . . . . ?
Gd1 N3 C17 C20 -173.0(14) . . . . ?
Gd1 N3 C16 C2 0.3(8) . . . . ?
Gd1 N3 C17A C18A -66.9(11) . . . . ?
Gd1 N3 C17A C19A 51.7(12) . . . . ?
Gd1 N3 C17A C20A 171.9(8) . . . . ?
Gd1 C1 C2 C3 175.2(4) . . . . ?
Gd1 C1 C2 C16 -1.6(8) . . . . ?
Gd1 C27 C28 C42 -10.7(8) . . . . ?
Gd1 C27 C28 C29 168.3(4) . . . . ?
Gd1 N6A C43A C44A -151(3) . . . . ?
Gd1 N6A C43A C45A -32(4) . . . . ?
Gd1 N6A C43A C46A 86(3) . . . . ?
C42 N6 C43 C44 112.9(16) . . . . ?
C42 N6 C43 C45 -128.7(16) . . . . ?
C42 N6 C43 C46 -9(2) . . . . ?
C42 C28 C29 C30 0.7(13) . . . . ?
C42 C28 C29 C34 -179.8(6) . . . . ?
C42 N6A C43A C44A 46(5) . . . . ?
C42 N6A C43A C45A 165(4) . . . . ?
C42 N6A C43A C46A -77(4) . . . . ?
N6 C42 C28 C27 3.8(15) . . . . ?
N6 C42 C28 C29 -175.0(12) . . . . ?
N6 C43 C44 C47 171.5(10) . . . . ?
N6 C43 C45 C49 -173.3(10) . . . . ?
N6 C43 C46 C51 -178.1(12) . . . . ?
C43 C44 C47 C48 -55.9(14) . . . . ?
C43 C44 C47 C52 62.0(13) . . . . ?
C43 C45 C49 C48 58.9(14) . . . . ?
C43 C45 C49 C50 -61.5(14) . . . . ?
C43 C46 C51 C50 59.4(13) . . . . ?
C43 C46 C51 C52 -60.2(13) . . . . ?
C44 C43 C45 C49 -55.9(12) . . . . ?
C44 C43 C46 C51 59.4(12) . . . . ?
C44 C47 C48 C49 64.0(14) . . . . ?
C44 C47 C52 C51 -66.0(12) . . . . ?
C45 C43 C44 C47 55.7(12) . . . . ?
C45 C43 C46 C51 -59.4(12) . . . . ?
C45 C49 C50 C51 62.9(13) . . . . ?
C46 C43 C44 C47 -61.3(12) . . . . ?
C46 C43 C45 C49 61.3(12) . . . . ?
C46 C51 C52 C47 66.0(13) . . . . ?
C47 C48 C49 C45 -64.6(13) . . . . ?
C47 C48 C49 C50 50.0(16) . . . . ?
C48 C47 C52 C51 46.9(15) . . . . ?
C48 C49 C50 C51 -52.4(15) . . . . ?
C49 C50 C51 C46 -63.0(12) . . . . ?
C49 C50 C51 C52 51.8(14) . . . . ?
C50 C51 C52 C47 -50.1(14) . . . . ?
C52 C47 C48 C49 -47.6(15) . . . . ?
C58 Si1 C57 Gd1 178.2(14) . . . . ?
C59 Si1 C57 Gd1 58.0(14) . . . . ?
C60 Si1 C57 Gd1 -57.2(18) . . . . ?
O1 C53 C54 C55 11(3) . . . . ?
O1 C53A C54A C55A -1(3) . . . . ?
C53 O1 C56 C55 8(2) . . . . ?
C53 C54 C55 C56 -6(3) . . . . ?
C54 C55 C56 O1 -1(3) . . . . ?
C56 O1 C53 C54 -12(2) . . . . ?
N1 C1 C2 C3 -1.1(7) . . . . ?
N1 C1 C2 C16 -178.0(6) . . . . ?
N1 C9 C10 N2 174.8(6) . . . . ?
N2 C11 C12 C13 -52(3) . . . . ?
N2 C11A C12A C13 -61.0(16) . . . . ?
C13 C14 C15 N2 58(3) . . . . ?
C13 C14A C15A N2 53.7(18) . . . . ?
C11 N2 C15 C14 -63(2) . . . . ?
C11 N2 C10 C9 80(2) . . . . ?
C12 C13 C14 C15 -50(3) . . . . ?
C14 C13 C12 C11 46(3) . . . . ?
C15 N2 C11 C12 61(3) . . . . ?
C15 N2 C10 C9 -160.5(18) . . . . ?
N3 C17 C18 C21 171.7(16) . . . . ?
N3 C17 C19 C23 -178.1(17) . . . . ?
N3 C17 C20 C25 178.3(16) . . . . ?
N3 C17A C18A C21A 174.5(9) . . . . ?
N3 C17A C19A C23A -175.2(9) . . . . ?
N3 C17A C20A C25A -179.7(9) . . . . ?
C17 N3 C16 C2 -179.5(11) . . . . ?
C17 C18 C21 C22 -55(2) . . . . ?
C17 C18 C21 C26 64(2) . . . . ?
C17 C19 C23 C22 63(2) . . . . ?
C17 C19 C23 C24 -59(2) . . . . ?
C17 C20 C25 C24 63(2) . . . . ?
C17 C20 C25 C26 -54(2) . . . . ?
C18 C17 C19 C23 -59(2) . . . . ?
C18 C17 C20 C25 57.0(19) . . . . ?
C18 C21 C22 C23 62(2) . . . . ?
C18 C21 C26 C25 -60(2) . . . . ?
C19 C17 C18 C21 53(2) . . . . ?
C19 C17 C20 C25 -62.1(19) . . . . ?
C19 C23 C24 C25 61(2) . . . . ?
C20 C17 C18 C21 -64(2) . . . . ?
C20 C17 C19 C23 58(2) . . . . ?
C20 C25 C26 C21 57(2) . . . . ?
C21 C22 C23 C19 -66(2) . . . . ?
C21 C22 C23 C24 55(2) . . . . ?
C22 C21 C26 C25 58(2) . . . . ?
C22 C23 C24 C25 -57(2) . . . . ?
C23 C24 C25 C20 -61(2) . . . . ?
C23 C24 C25 C26 58(2) . . . . ?
C24 C25 C26 C21 -59(2) . . . . ?
C26 C21 C22 C23 -54(2) . . . . ?
N4 C27 C28 C42 179.5(6) . . . . ?
N4 C27 C28 C29 -1.5(8) . . . . ?
N4 C35 C36 N5 178.2(10) . . . . ?
N4 C35 C36A N5A 165(3) . . . . ?
C1 N1 C8 C3 1.8(8) . . . . ?
C1 N1 C8 C7 178.5(7) . . . . ?
C1 N1 C9 C10 98.5(8) . . . . ?
C1 C2 C3 C4 179.7(8) . . . . ?
C1 C2 C3 C8 2.2(8) . . . . ?
C1 C2 C16 N3 1.0(11) . . . . ?
C2 C3 C4 C5 -179.2(8) . . . . ?
C2 C3 C8 N1 -2.4(7) . . . . ?
C2 C3 C8 C7 -179.3(6) . . . . ?
C3 C2 C16 N3 -175.3(7) . . . . ?
C3 C4 C5 C6 1.1(12) . . . . ?
C4 C3 C8 N1 179.6(6) . . . . ?
C4 C3 C8 C7 2.7(10) . . . . ?
C4 C5 C6 C7 -1.2(13) . . . . ?
C5 C6 C7 C8 1.9(12) . . . . ?
C6 C7 C8 N1 -178.9(7) . . . . ?
C6 C7 C8 C3 -2.7(11) . . . . ?
C8 N1 C1 Gd1 -174.7(6) . . . . ?
C8 N1 C1 C2 -0.4(8) . . . . ?
C8 N1 C9 C10 -78.5(8) . . . . ?
C8 C3 C4 C5 -1.8(11) . . . . ?
C9 N1 C1 Gd1 8.1(12) . . . . ?
C9 N1 C1 C2 -177.6(6) . . . . ?
C9 N1 C8 C3 179.1(6) . . . . ?
C9 N1 C8 C7 -4.3(11) . . . . ?
C10 N2 C11 C12 -176.3(18) . . . . ?
C10 N2 C15 C14 178.6(15) . . . . ?
C10 N2 C11A C12A -176.7(10) . . . . ?
C10 N2 C15A C14A 176.7(11) . . . . ?
C16 N3 C17 C18 127.5(16) . . . . ?
C16 N3 C17 C19 -112.3(17) . . . . ?
C16 N3 C17 C20 7(2) . . . . ?
C16 N3 C17A C18A 113.5(10) . . . . ?
C16 N3 C17A C19A -127.9(10) . . . . ?
C16 N3 C17A C20A -7.7(13) . . . . ?
C16 C2 C3 C4 -3.6(13) . . . . ?
C16 C2 C3 C8 178.9(7) . . . . ?
C27 N4 C34 C29 -0.5(8) . . . . ?
C27 N4 C34 C33 178.1(8) . . . . ?
C27 N4 C35 C36 -89.4(11) . . . . ?
C27 N4 C35 C36A -105(3) . . . . ?
C27 C28 C29 C30 -178.3(8) . . . . ?
C27 C28 C29 C34 1.2(8) . . . . ?
C28 C42 N6 Gd1 6.1(16) . . . . ?
C28 C42 N6 C43 -174.9(10) . . . . ?
C28 C42 N6A Gd1 13(4) . . . . ?
C28 C42 N6A C43A 179(2) . . . . ?
C28 C29 C30 C31 178.8(8) . . . . ?
C28 C29 C34 N4 -0.4(8) . . . . ?
C28 C29 C34 C33 -179.2(7) . . . . ?
C29 C30 C31 C32 0.0(14) . . . . ?
C30 C29 C34 N4 179.2(7) . . . . ?
C30 C29 C34 C33 0.4(11) . . . . ?
C30 C31 C32 C33 0.9(15) . . . . ?
C31 C32 C33 C34 -1.2(14) . . . . ?
C32 C33 C34 N4 -177.9(8) . . . . ?
C32 C33 C34 C29 0.5(12) . . . . ?
C34 N4 C27 Gd1 -160.4(7) . . . . ?
C34 N4 C27 C28 1.3(8) . . . . ?
C34 N4 C35 C36 86.4(11) . . . . ?
C34 N4 C35 C36A 71(3) . . . . ?
C34 C29 C30 C31 -0.7(12) . . . . ?
C35 N4 C27 Gd1 15.8(13) . . . . ?
C35 N4 C27 C28 177.5(6) . . . . ?
C35 N4 C34 C29 -176.8(6) . . . . ?
C35 N4 C34 C33 1.8(12) . . . . ?
N5 C37 C38 C39 56.5(19) . . . . ?
C36 N5 C37 C38 -178.1(12) . . . . ?
C36 N5 C41 C40 -179.1(11) . . . . ?
C37 N5 C36 C35 -158.7(13) . . . . ?
C37 N5 C41 C40 60.4(18) . . . . ?
C37 C38 C39 C40 -60(2) . . . . ?
C38 C39 C40 C41 58.8(19) . . . . ?
C39 C40 C41 N5 -59.6(18) . . . . ?
C41 N5 C36 C35 78.8(15) . . . . ?
C41 N5 C37 C38 -56.8(18) . . . . ?
N5A C37A C38A C39A 69(4) . . . . ?
C36A N5A C37A C38A 154(4) . . . . ?
C36A N5A C41A C40A -169(4) . . . . ?
C37A N5A C36A C35 172(4) . . . . ?
C37A N5A C41A C40A 60(5) . . . . ?
C37A C38A C39A C40A -60(4) . . . . ?
C38A C39A C40A C41A 52(5) . . . . ?
C39A C40A C41A N5A -53(5) . . . . ?
C41A N5A C36A C35 42(6) . . . . ?
C41A N5A C37A C38A -68(4) . . . . ?
N6A C42 C28 C27 -2(3) . . . . ?
N6A C42 C28 C29 180(3) . . . . ?
N6A C43A C44A C47A -176(2) . . . . ?
N6A C43A C45A C49A -167(2) . . . . ?
N6A C43A C46A C51A -167.0(19) . . . . ?
C43A C44A C47A C48A -71(2) . . . . ?
C43A C44A C47A C52A 46(3) . . . . ?
C43A C45A C49A C48A 40(3) . . . . ?
C43A C45A C49A C50A -74(2) . . . . ?
C43A C46A C51A C50A 42(3) . . . . ?
C43A C46A C51A C52A -73(2) . . . . ?
C44A C43A C45A C49A -44(2) . . . . ?
C44A C43A C46A C51A 67(2) . . . . ?
C44A C47A C48A C49A 64(3) . . . . ?
C44A C47A C52A C51A -59(3) . . . . ?
C45A C43A C44A C47A 65(2) . . . . ?
C45A C43A C46A C51A -48(2) . . . . ?
C45A C49A C50A C51A 62(2) . . . . ?
C46A C43A C44A C47A -49(2) . . . . ?
C46A C43A C45A C49A 71(2) . . . . ?
C46A C51A C52A C47A 69(2) . . . . ?
C47A C48A C49A C45A -52(3) . . . . ?
C47A C48A C49A C50A 54(3) . . . . ?
C48A C47A C52A C51A 51(3) . . . . ?
C48A C49A C50A C51A -57(3) . . . . ?
C49A C50A C51A C46A -54(3) . . . . ?
C49A C50A C51A C52A 55(3) . . . . ?
C50A C51A C52A C47A -52(3) . . . . ?
C52A C47A C48A C49A -54(3) . . . . ?
C11A N2 C10 C9 63.7(14) . . . . ?
C11A N2 C15A C14A -57.7(15) . . . . ?
C12A C13 C14A C15A -52.7(16) . . . . ?
C14A C13 C12A C11A 56.2(16) . . . . ?
C15A N2 C10 C9 -173.1(11) . . . . ?
C15A N2 C11A C12A 61.1(14) . . . . ?
C17A N3 C16 C2 179.9(8) . . . . ?
C17A C18A C21A C22A -58.3(13) . . . . ?
C17A C18A C21A C26A 61.2(12) . . . . ?
C17A C19A C23A C22A 58.0(13) . . . . ?
C17A C19A C23A C24A -60.9(12) . . . . ?
C17A C20A C25A C24A 59.5(12) . . . . ?
C17A C20A C25A C26A -60.4(12) . . . . ?
C18A C17A C19A C23A -58.2(12) . . . . ?
C18A C17A C20A C25A 59.7(11) . . . . ?
C18A C21A C22A C23A 59.7(13) . . . . ?
C18A C21A C26A C25A -62.5(12) . . . . ?
C19A C17A C18A C21A 57.5(12) . . . . ?
C19A C17A C20A C25A -59.8(11) . . . . ?
C19A C23A C24A C25A 60.4(13) . . . . ?
C20A C17A C18A C21A -60.6(12) . . . . ?
C20A C17A C19A C23A 60.4(12) . . . . ?
C20A C25A C26A C21A 62.6(12) . . . . ?
C21A C22A C23A C19A -60.1(13) . . . . ?
C21A C22A C23A C24A 58.5(13) . . . . ?
C22A C21A C26A C25A 56.0(13) . . . . ?
C22A C23A C24A C25A -58.0(13) . . . . ?
C23A C24A C25A C20A -59.8(13) . . . . ?
C23A C24A C25A C26A 58.3(13) . . . . ?
C24A C25A C26A C21A -56.0(12) . . . . ?
C26A C21A C22A C23A -57.3(13) . . . . ?
C53A O1 C56A C55A 26(2) . . . . ?
C53A C54A C55A C56A 18(3) . . . . ?
C54A C55A C56A O1 -29(3) . . . . ?
C56A O1 C53A C54A -16(3) . . . . ?
C1A C1B C1C C1D -172(4) . . . . ?
C1B C1C C1D C1E 86(4) . . . . ?
C1C C1D C1E C1F 161(4) . . . . ?
C58A Si1 C57 Gd1 161.0(11) . . . . ?
C59A Si1 C57 Gd1 40.9(11) . . . . ?
C60A Si1 C57 Gd1 -82.1(12) . . . . ?
